data_1559910
loop_
_publ_author_name
'Zhai, Xiaofang'
'Pang, Maofu'
'Feng, Lei'
'Jia, Jiong'
'Tung, Chen-Ho'
'Wang, Wenguang'

_publ_section_title
;
 Dehydrogenation of iron amido-borane and resaturation of the imino-borane
 complex
;
_journal_issue 8
_journal_name_full 'Chemical Science'
_journal_page_first 2885
_journal_page_last 2889
_journal_paper_doi 10.1039/D0SC06787C
_journal_volume 12
_journal_year 2021
_chemical_formula_moiety 'C28 H31 B Fe N P'
_chemical_formula_sum 'C28 H31 B Fe N P'
_chemical_formula_weight 479.17
_space_group_crystal_system monoclinic
_space_group_IT_number 14
_space_group_name_Hall '-P 2ybc'
_space_group_name_H-M_alt 'P 1 21/c 1'
_atom_sites_solution_hydrogens mixed
_audit_creation_date 2020-12-11
_audit_creation_method
;
Olex2 1.2
(compiled 2018.05.29 svn.r3508 for OlexSys, GUI svn.r5506)
;
_audit_update_record
;
2020-12-11 deposited with the CCDC.	2021-01-02 downloaded from the CCDC.
;
_cell_angle_alpha 90
_cell_angle_beta 99.9300(10)
_cell_angle_gamma 90
_cell_formula_units_Z 24
_cell_length_a 15.3228(2)
_cell_length_b 26.7339(3)
_cell_length_c 35.8973(4)
_cell_measurement_temperature 293(2)
_cell_volume 14484.6(3)
_computing_molecular_graphics 'Olex2 (Dolomanov et al., 2009)'
_computing_publication_material 'Olex2 (Dolomanov et al., 2009)'
_computing_structure_refinement 'ShelXL (Sheldrick, 2015)'
_diffrn_ambient_temperature 293(2)
_diffrn_measured_fraction_theta_full 0.964
_diffrn_measured_fraction_theta_max 0.977
_diffrn_radiation_type CuK\a
_diffrn_radiation_wavelength 1.54184
_diffrn_reflns_av_R_equivalents 0.0620
_diffrn_reflns_av_unetI/netI 0.0596
_diffrn_reflns_Laue_measured_fraction_full 0.964
_diffrn_reflns_Laue_measured_fraction_max 0.977
_diffrn_reflns_limit_h_max 18
_diffrn_reflns_limit_h_min -18
_diffrn_reflns_limit_k_max 31
_diffrn_reflns_limit_k_min -29
_diffrn_reflns_limit_l_max 41
_diffrn_reflns_limit_l_min -42
_diffrn_reflns_number 77393
_diffrn_reflns_point_group_measured_fraction_full 0.964
_diffrn_reflns_point_group_measured_fraction_max 0.977
_diffrn_reflns_theta_full 67.684
_diffrn_reflns_theta_max 67.079
_diffrn_reflns_theta_min 2.928
_exptl_absorpt_coefficient_mu 5.738
_exptl_crystal_density_diffrn 1.318
_exptl_crystal_F_000 6048
_refine_diff_density_max 0.755
_refine_diff_density_min -0.466
_refine_diff_density_rms 0.094
_refine_ls_extinction_method none
_refine_ls_goodness_of_fit_ref 1.002
_refine_ls_hydrogen_treatment mixed
_refine_ls_matrix_type full
_refine_ls_number_parameters 1807
_refine_ls_number_reflns 25279
_refine_ls_number_restraints 0
_refine_ls_restrained_S_all 1.002
_refine_ls_R_factor_all 0.0954
_refine_ls_R_factor_gt 0.0541
_refine_ls_shift/su_max 0.002
_refine_ls_shift/su_mean 0.000
_refine_ls_structure_factor_coef Fsqd
_refine_ls_weighting_details 'w=1/[\s^2^(Fo^2^)+(0.0995P)^2^] where P=(Fo^2^+2Fc^2^)/3'
_refine_ls_weighting_scheme calc
_refine_ls_wR_factor_gt 0.1418
_refine_ls_wR_factor_ref 0.1710
_reflns_Friedel_coverage 0.000
_reflns_number_gt 15495
_reflns_number_total 25279
_reflns_threshold_expression 'I > 2\s(I)'
_cod_data_source_file d0sc06787c2.cif
_cod_data_source_block complex-3
_cod_depositor_comments
;
Adding full bibliography for 1559907--1559911.cif.

2022-04-19
Z value and formula fixed to values more according to usual
chemical conventions.                 miguel
;
_cod_original_formula_sum 'C168 H186 B6 Fe6 N6 P6'
_cod_original_formula_weight 2875.00
_cod_original_formula_moiety '6(C28 H31 B Fe N P)'
_cod_original_formula_units_Z 4
_cod_database_code 1559910
_shelxl_version_number 2013-4
_shelx_space_group_comment
;
The symmetry employed for this shelxl refinement is uniquely defined
by the following loop, which should always be used as a source of
symmetry information in preference to the above space-group names.
They are only intended as comments.
;
_olex2_refinement_description
;
1. Fixed Uiso
 At 1.2 times of:
  All C(H) groups
 At 1.5 times of:
  All C(H,H,H) groups
2.a Aromatic/amide H refined with riding coordinates:
 C19(H19), C20(H20), C7AA(H7AA), C99(H99), C17(H17), C7BA(H7BA), C120(H120),
 C42(H42), C67(H67), C108(H108), C24(H24), C105(H105), C4AA(H4AA), C57(H57),
 C46(H46), C92(H92), C126(H126), C109(H109), C3BA(H3BA), C129(H129), C27(H27),
 C54(H54), C130(H130), C114(H114), C29(H29), C22(H22), C95(H95), C26(H26),
 C101(H101), C28(H28), C117(H117), C1AA(H1AA), C103(H103), C9AA(H9AA), C36(H36),
  C40(H40), C122(H122), C123(H123), C16(H16), C45(H45), C38(H38), C63(H63),
 C106(H106), C32(H32), C124(H124), C1BA(H1BA), C127(H127), C115(H115), C59(H59),
  C51(H51), C13(H13), C31(H31), C52(H52), C102(H102), C3AA(H3AA), C43(H43),
 C100(H100), C116(H116), C6BA(H6BA), C2AA(H2AA), C61(H61), C121(H121), C14(H14),
  C66(H66), C25(H25), C53(H53), C30(H30), C94(H94), C15(H15), C60(H60),
 C58(H58), C93(H93), C0BA(H0BA), C8AA(H8AA), C37(H37), C39(H39), C4BA(H4BA),
 C5BA(H5BA), C64(H64), C65(H65), C44(H44), C107(H107), C21(H21), C128(H128)
2.b Idealised Me refined as rotating group:
 C192(H19A,H19B,H19C), C9(H9A,H9B,H9C), C8(H8A,H8B,H8C), C182(H18G,H18H,H18I),
 C189(H18A,H18B,H18C), C6(H6A,H6B,H6C), C152(H15A,H15B,H15C), C148(H14A,H14B,
 H14C), C191(H19D,H19E,H19F), C190(H19G,H19H,H19I), C172(H17A,H17B,H17C),
 C10(H10A,H10B,H10C), C158(H15J,H15K,H15L), C179(H17J,H17K,H17L), C171(H17D,
 H17E,H17F), C169(H16J,H16K,H16L), C181(H18J,H18K,H18L), C170(H17G,H17H,H17I),
 C7(H7A,H7B,H7C), C188(H18D,H18E,H18F), C180(H18M,H18N,H18O), C162(H16A,H16B,
 H16C), C150(H15D,H15E,H15F), C151(H15G,H15H,H15I), C178(H17M,H17N,H17O),
 C160(H16D,H16E,H16F), C159(H15M,H15N,H15O), C149(H14D,H14E,H14F), C168(H16M,
 H16N,H16O), C161(H16G,H16H,H16I)
;
_olex2_submission_special_instructions 'No special instructions were received'

loop_
_space_group_symop_operation_xyz
'x, y, z'
'-x, y+1/2, -z+1/2'
'-x, -y, -z'
'x, -y-1/2, z-1/2'

loop_
_atom_site_label
_atom_site_type_symbol
_atom_site_fract_x
_atom_site_fract_y
_atom_site_fract_z
_atom_site_U_iso_or_equiv
_atom_site_adp_type
_atom_site_occupancy
_atom_site_site_symmetry_order
_atom_site_calc_flag
_atom_site_refinement_flags_posn
_atom_site_refinement_flags_adp
_atom_site_refinement_flags_occupancy
_atom_site_disorder_assembly
_atom_site_disorder_group
Fe1 Fe 0.68216(3) 0.68935(2) 0.32657(2) 0.02024(13) Uani 1 1 d . . . . .
Fe2 Fe 0.67271(3) 1.02391(2) 0.33356(2) 0.01968(13) Uani 1 1 d . . . . .
Fe3 Fe 0.17249(3) 0.31288(2) 0.33512(2) 0.02011(13) Uani 1 1 d . . . . .
Fe4 Fe 0.18211(3) 0.64596(2) 0.32772(2) 0.01994(13) Uani 1 1 d . . . . .
Fe5 Fe 1.17857(3) 0.98818(2) 0.32543(2) 0.02110(13) Uani 1 1 d . . . . .
Fe6 Fe 0.67816(3) 0.34772(2) 0.32904(2) 0.02098(13) Uani 1 1 d . . . . .
P13 P 0.15522(5) 0.30925(3) 0.39383(2) 0.01934(18) Uani 1 1 d . . . . .
P34 P 0.16054(5) 0.64225(3) 0.38583(2) 0.02102(18) Uani 1 1 d . . . . .
P55 P 0.65671(5) 1.02652(3) 0.39236(2) 0.02017(18) Uani 1 1 d . . . . .
P1 P 0.65787(5) 0.69542(3) 0.38426(2) 0.02088(18) Uani 1 1 d . . . . .
P97 P 1.15504(5) 0.97756(3) 0.38285(2) 0.02126(18) Uani 1 1 d . . . . .
P118 P 0.65559(5) 0.35800(3) 0.38670(2) 0.02118(18) Uani 1 1 d . . . . .
N26 N 0.08797(18) 0.41403(9) 0.35683(8) 0.0281(6) Uani 1 1 d . . . . .
N47 N 0.09096(19) 0.74597(9) 0.34777(8) 0.0305(6) Uani 1 1 d . . . . .
N110 N 1.10290(18) 1.08874(9) 0.35352(8) 0.0299(6) Uani 1 1 d . . . . .
N68 N 0.58629(18) 0.92288(9) 0.35412(8) 0.0284(6) Uani 1 1 d . . . . .
N1 N 0.5946(2) 0.58944(10) 0.34910(8) 0.0343(7) Uani 1 1 d . . . . .
N131 N 0.60258(18) 0.24705(9) 0.35704(8) 0.0292(6) Uani 1 1 d . . . . .
C12 C 0.6081(2) 0.59370(11) 0.38823(10) 0.0257(7) Uani 1 1 d . . . . .
C5AA C 0.1064(2) 0.41182(11) 0.39595(9) 0.0234(7) Uani 1 1 d . . . . .
C96 C 1.1135(2) 1.08052(11) 0.39188(10) 0.0266(7) Uani 1 1 d . . . . .
C33 C 0.1074(2) 0.74426(11) 0.38670(9) 0.0259(7) Uani 1 1 d . . . . .
C113 C 0.6138(2) 0.25532(11) 0.39554(10) 0.0241(7) Uani 1 1 d . . . . .
C6AA C 0.2460(2) 0.28142(11) 0.42738(8) 0.0218(6) Uani 1 1 d . . . . .
C50 C 0.60439(19) 0.92451(11) 0.39326(9) 0.0213(7) Uani 1 1 d . . . . .
C5 C 0.6525(2) 0.73828(11) 0.28072(9) 0.0254(7) Uani 1 1 d . . . . .
C146 C 0.6464(2) 1.08914(12) 0.30134(10) 0.0303(8) Uani 1 1 d . . . . .
C19 C 0.5319(2) 0.73732(12) 0.42632(10) 0.0298(8) Uani 1 1 d . . . . .
H19 H 0.5686 0.7263 0.4481 0.036 Uiso 1 1 calc R . . . .
C156 C 0.1458(2) 0.24813(12) 0.30228(10) 0.0316(8) Uani 1 1 d . . . . .
C20 C 0.4535(2) 0.76097(13) 0.42907(10) 0.0312(8) Uani 1 1 d . . . . .
H20 H 0.4385 0.7661 0.4528 0.037 Uiso 1 1 calc R . . . .
C7AA C 0.2395(2) 0.23562(12) 0.44515(9) 0.0272(7) Uani 1 1 d . . . . .
H7AA H 0.1854 0.2191 0.4422 0.033 Uiso 1 1 calc R . . . .
C49 C 0.6432(2) 0.96559(11) 0.41430(9) 0.0242(7) Uani 1 1 d . . . . .
C99 C 1.2320(2) 0.89614(12) 0.42758(9) 0.0270(7) Uani 1 1 d . . . . .
H99 H 1.1783 0.8796 0.4203 0.032 Uiso 1 1 calc R . . . .
C166 C 0.1525(2) 0.59619(12) 0.28268(9) 0.0289(7) Uani 1 1 d . . . . .
C56 C 0.7484(2) 1.05332(11) 0.42618(9) 0.0239(7) Uani 1 1 d . . . . .
C0AA C 0.1428(2) 0.36990(11) 0.41658(8) 0.0219(6) Uani 1 1 d . . . . .
C112 C 0.6435(2) 0.30056(11) 0.41348(9) 0.0253(7) Uani 1 1 d . . . . .
C17 C 0.4997(2) 0.74656(11) 0.35929(9) 0.0298(7) Uani 1 1 d . . . . .
H17 H 0.5147 0.7419 0.3355 0.036 Uiso 1 1 calc R . . . .
C155 C 0.2240(2) 0.24082(11) 0.32994(10) 0.0276(7) Uani 1 1 d . . . . .
C98 C 1.2416(2) 0.94504(11) 0.41571(9) 0.0253(7) Uani 1 1 d . . . . .
C119 C 0.7436(2) 0.39021(11) 0.41921(9) 0.0230(7) Uani 1 1 d . . . . .
C175 C 0.6899(2) 0.42200(12) 0.31190(10) 0.0308(8) Uani 1 1 d . . . . .
C165 C 0.1983(2) 0.57047(12) 0.31493(10) 0.0308(8) Uani 1 1 d . . . . .
C91 C 1.1428(2) 1.03483(11) 0.40986(9) 0.0233(7) Uani 1 1 d . . . . .
C7BA C 0.0369(2) 0.26973(14) 0.44027(10) 0.0353(8) Uani 1 1 d . . . . .
H7BA H 0.0764 0.2813 0.4611 0.042 Uiso 1 1 calc R . . . .
C185 C 1.1911(2) 0.91394(11) 0.30807(10) 0.0292(7) Uani 1 1 d . . . . .
C23 C 0.7448(2) 0.72548(11) 0.41823(9) 0.0246(7) Uani 1 1 d . . . . .
C120 C 0.7341(2) 0.43866(12) 0.43224(10) 0.0303(8) Uani 1 1 d . . . . .
H120 H 0.6805 0.4554 0.4255 0.036 Uiso 1 1 calc R . . . .
C42 C 0.0014(2) 0.59049(12) 0.36408(9) 0.0293(7) Uani 1 1 d . . . . .
H42 H 0.0151 0.5937 0.3399 0.035 Uiso 1 1 calc R . . . .
C67 C 0.5404(2) 1.06635(14) 0.43961(10) 0.0373(9) Uani 1 1 d . . . . .
H67 H 0.5807 1.0551 0.4602 0.045 Uiso 1 1 calc R . . . .
C108 C 0.9504(2) 0.90820(13) 0.42599(10) 0.0347(8) Uani 1 1 d . . . . .
H108 H 0.9364 0.9008 0.4496 0.042 Uiso 1 1 calc R . . . .
C35 C 0.2488(2) 0.61403(11) 0.42081(9) 0.0240(7) Uani 1 1 d . . . . .
C24 C 0.7362(2) 0.77429(11) 0.43101(9) 0.0256(7) Uani 1 1 d . . . . .
H24 H 0.6827 0.7911 0.4244 0.031 Uiso 1 1 calc R . . . .
C105 C 0.9935(2) 0.93064(11) 0.35626(10) 0.0294(7) Uani 1 1 d . . . . .
H105 H 1.0077 0.9378 0.3327 0.035 Uiso 1 1 calc R . . . .
C3 C 0.7830(2) 0.74196(12) 0.32380(9) 0.0277(7) Uani 1 1 d . . . . .
C4 C 0.6980(2) 0.76476(11) 0.31281(9) 0.0261(7) Uani 1 1 d . . . . .
C11 C 0.6418(2) 0.63652(12) 0.40834(9) 0.0261(7) Uani 1 1 d . . . . .
C4AA C 0.0879(2) 0.45494(12) 0.41623(11) 0.0332(8) Uani 1 1 d . . . . .
H4AA H 0.0606 0.4822 0.4030 0.040 Uiso 1 1 calc R . . . .
C8BA C 0.1449(2) 0.70270(12) 0.40800(9) 0.0243(7) Uani 1 1 d . . . . .
C57 C 0.7431(2) 1.09866(12) 0.44500(10) 0.0314(8) Uani 1 1 d . . . . .
H57 H 0.6897 1.1159 0.4418 0.038 Uiso 1 1 calc R . . . .
C46 C 0.0389(2) 0.60339(13) 0.43047(10) 0.0342(8) Uani 1 1 d . . . . .
H46 H 0.0776 0.6154 0.4514 0.041 Uiso 1 1 calc R . . . .
C92 C 1.1569(2) 1.03277(12) 0.44943(10) 0.0294(7) Uani 1 1 d . . . . .
H92 H 1.1779 1.0032 0.4614 0.035 Uiso 1 1 calc R . . . .
C145 C 0.7237(2) 1.09593(11) 0.32866(9) 0.0286(7) Uani 1 1 d . . . . .
C126 C 0.4938(2) 0.40542(12) 0.36097(10) 0.0324(8) Uani 1 1 d . . . . .
H126 H 0.5066 0.3980 0.3372 0.039 Uiso 1 1 calc R . . . .
C186 C 1.1423(2) 0.94288(12) 0.27782(10) 0.0314(8) Uani 1 1 d . . . . .
C176 C 0.6420(2) 0.39321(12) 0.28175(10) 0.0319(8) Uani 1 1 d . . . . .
C109 C 1.0295(2) 0.93206(12) 0.42344(10) 0.0311(8) Uani 1 1 d . . . . .
H109 H 1.0681 0.9405 0.4455 0.037 Uiso 1 1 calc R . . . .
C3BA C -0.0060(2) 0.26010(12) 0.37379(10) 0.0302(8) Uani 1 1 d . . . . .
H3BA H 0.0049 0.2644 0.3493 0.036 Uiso 1 1 calc R . . . .
C129 C 0.4533(2) 0.42728(13) 0.43106(11) 0.0377(9) Uani 1 1 d . . . . .
H129 H 0.4400 0.4344 0.4548 0.045 Uiso 1 1 calc R . . . .
C27 C 0.8959(2) 0.72471(13) 0.45095(10) 0.0334(8) Uani 1 1 d . . . . .
H27 H 0.9496 0.7081 0.4576 0.040 Uiso 1 1 calc R . . . .
C144 C 0.7875(2) 1.05960(12) 0.32305(9) 0.0268(7) Uani 1 1 d . . . . .
C54 C 0.6657(2) 0.96038(13) 0.45381(9) 0.0298(7) Uani 1 1 d . . . . .
H54 H 0.6931 0.9869 0.4679 0.036 Uiso 1 1 calc R . . . .
C130 C 0.5321(2) 0.40314(13) 0.42812(11) 0.0345(8) Uani 1 1 d . . . . .
H130 H 0.5709 0.3942 0.4500 0.041 Uiso 1 1 calc R . . . .
C114 C 0.5966(2) 0.21465(12) 0.41844(10) 0.0313(8) Uani 1 1 d . . . . .
H114 H 0.5740 0.1851 0.4069 0.038 Uiso 1 1 calc R . . . .
C29 C 0.1648(2) 0.70760(13) 0.44742(10) 0.0307(8) Uani 1 1 d . . . . .
H29 H 0.1912 0.6808 0.4616 0.037 Uiso 1 1 calc R . . . .
C183 C 1.2811(2) 0.97788(11) 0.29452(9) 0.0264(7) Uani 1 1 d . . . . .
C22 C 0.4201(2) 0.77037(12) 0.36228(10) 0.0341(8) Uani 1 1 d . . . . .
H22 H 0.3828 0.7816 0.3407 0.041 Uiso 1 1 calc R . . . .
C184 C 1.2765(2) 0.93569(12) 0.31869(10) 0.0300(8) Uani 1 1 d . . . . .
C95 C 1.0942(2) 1.12040(12) 0.41511(11) 0.0349(8) Uani 1 1 d . . . . .
H95 H 1.0713 1.1499 0.4037 0.042 Uiso 1 1 calc R . . . .
C26 C 0.8871(2) 0.77327(13) 0.46350(10) 0.0344(8) Uani 1 1 d . . . . .
H26 H 0.9348 0.7890 0.4785 0.041 Uiso 1 1 calc R . . . .
C101 C 1.3820(2) 0.89611(14) 0.46071(10) 0.0370(9) Uani 1 1 d . . . . .
H101 H 1.4289 0.8798 0.4758 0.044 Uiso 1 1 calc R . . . .
C28 C 0.8256(2) 0.70080(13) 0.42863(10) 0.0298(7) Uani 1 1 d . . . . .
H28 H 0.8322 0.6682 0.4205 0.036 Uiso 1 1 calc R . . . .
C117 C 0.6599(2) 0.30200(12) 0.45291(10) 0.0298(7) Uani 1 1 d . . . . .
H117 H 0.6820 0.3314 0.4648 0.036 Uiso 1 1 calc R . . . .
C1AA C 0.1646(2) 0.37383(13) 0.45613(10) 0.0315(8) Uani 1 1 d . . . . .
H1AA H 0.1901 0.3465 0.4699 0.038 Uiso 1 1 calc R . . . .
C103 C 1.3229(2) 0.96873(12) 0.42633(9) 0.0290(7) Uani 1 1 d . . . . .
H103 H 1.3304 1.0012 0.4182 0.035 Uiso 1 1 calc R . . . .
C9AA C 0.3940(2) 0.23854(14) 0.47218(10) 0.0367(9) Uani 1 1 d . . . . .
H9AA H 0.4433 0.2241 0.4870 0.044 Uiso 1 1 calc R . . . .
C174 C 0.7763(2) 0.39991(12) 0.32186(9) 0.0296(8) Uani 1 1 d . . . . .
C18 C 0.5570(2) 0.72966(11) 0.39099(9) 0.0230(7) Uani 1 1 d . . . . .
C36 C 0.3289(2) 0.63942(13) 0.42951(10) 0.0313(8) Uani 1 1 d . . . . .
H36 H 0.3352 0.6708 0.4192 0.038 Uiso 1 1 calc R . . . .
C40 C 0.2410(2) 0.56649(12) 0.43602(10) 0.0305(8) Uani 1 1 d . . . . .
H40 H 0.1880 0.5490 0.4300 0.037 Uiso 1 1 calc R . . . .
C122 C 0.8845(2) 0.43735(14) 0.46500(10) 0.0366(9) Uani 1 1 d . . . . .
H122 H 0.9317 0.4529 0.4804 0.044 Uiso 1 1 calc R . . . .
C123 C 0.8942(2) 0.38922(14) 0.45177(10) 0.0361(8) Uani 1 1 d . . . . .
H123 H 0.9481 0.3727 0.4582 0.043 Uiso 1 1 calc R . . . .
C164 C 0.2832(2) 0.59347(12) 0.32543(9) 0.0283(7) Uani 1 1 d . . . . .
C16 C 0.6582(2) 0.63444(13) 0.44802(9) 0.0308(8) Uani 1 1 d . . . . .
H16 H 0.6824 0.6623 0.4615 0.037 Uiso 1 1 calc R . . . .
C45 C -0.0397(2) 0.57984(14) 0.43533(11) 0.0409(9) Uani 1 1 d . . . . .
H45 H -0.0532 0.5762 0.4595 0.049 Uiso 1 1 calc R . . . .
C38 C 0.3909(3) 0.57069(15) 0.46878(10) 0.0410(9) Uani 1 1 d . . . . .
H38 H 0.4384 0.5562 0.4848 0.049 Uiso 1 1 calc R . . . .
C63 C 0.4944(2) 1.07540(12) 0.37345(10) 0.0327(8) Uani 1 1 d . . . . .
H63 H 0.5038 1.0705 0.3488 0.039 Uiso 1 1 calc R . . . .
C106 C 0.9130(2) 0.90680(13) 0.35831(11) 0.0393(9) Uani 1 1 d . . . . .
H106 H 0.8737 0.8987 0.3364 0.047 Uiso 1 1 calc R . . . .
C192 C 1.1599(3) 0.86535(12) 0.32296(11) 0.0395(9) Uani 1 1 d . . . . .
H19A H 1.1861 0.8615 0.3491 0.059 Uiso 1 1 calc GR . . . .
H19B H 1.1774 0.8379 0.3086 0.059 Uiso 1 1 calc GR . . . .
H19C H 1.0966 0.8658 0.3206 0.059 Uiso 1 1 calc GR . . . .
C32 C 0.0853(2) 0.78695(12) 0.40649(10) 0.0307(8) Uani 1 1 d . . . . .
H32 H 0.0568 0.8136 0.3928 0.037 Uiso 1 1 calc R . . . .
C125 C 0.5538(2) 0.39219(11) 0.39305(9) 0.0258(7) Uani 1 1 d . . . . .
C104 C 1.0523(2) 0.94374(11) 0.38839(9) 0.0225(7) Uani 1 1 d . . . . .
C124 C 0.8248(2) 0.36600(13) 0.42931(10) 0.0303(7) Uani 1 1 d . . . . .
H124 H 0.8319 0.3337 0.4207 0.036 Uiso 1 1 calc R . . . .
C41 C 0.0597(2) 0.60901(11) 0.39465(9) 0.0251(7) Uani 1 1 d . . . . .
C1 C 0.7080(2) 0.69905(12) 0.27187(9) 0.0274(7) Uani 1 1 d . . . . .
C154 C 0.2879(2) 0.27737(12) 0.32475(9) 0.0283(7) Uani 1 1 d . . . . .
C173 C 0.7798(2) 0.35831(12) 0.29766(10) 0.0286(7) Uani 1 1 d . . . . .
C1BA C 0.3278(2) 0.30563(12) 0.43244(10) 0.0297(8) Uani 1 1 d . . . . .
H1BA H 0.3332 0.3362 0.4207 0.036 Uiso 1 1 calc R . . . .
C127 C 0.4149(2) 0.42958(13) 0.36386(11) 0.0399(9) Uani 1 1 d . . . . .
H127 H 0.3757 0.4383 0.3421 0.048 Uiso 1 1 calc R . . . .
C115 C 0.6122(2) 0.21750(13) 0.45723(10) 0.0345(8) Uani 1 1 d . . . . .
H115 H 0.6010 0.1900 0.4715 0.041 Uiso 1 1 calc R . . . .
C59 C 0.8963(2) 1.09324(15) 0.47294(10) 0.0396(9) Uani 1 1 d . . . . .
H59 H 0.9458 1.1066 0.4883 0.048 Uiso 1 1 calc R . . . .
C51 C 0.5838(2) 0.88160(12) 0.41280(10) 0.0272(7) Uani 1 1 d . . . . .
H51 H 0.5548 0.8550 0.3992 0.033 Uiso 1 1 calc R . . . .
C13 C 0.5877(2) 0.55138(12) 0.40892(11) 0.0324(8) Uani 1 1 d . . . . .
H13 H 0.5630 0.5233 0.3958 0.039 Uiso 1 1 calc R . . . .
C31 C 0.1045(2) 0.79016(13) 0.44528(11) 0.0352(8) Uani 1 1 d . . . . .
H31 H 0.0892 0.8187 0.4575 0.042 Uiso 1 1 calc R . . . .
C52 C 0.6054(2) 0.87827(12) 0.45131(10) 0.0321(8) Uani 1 1 d . . . . .
H52 H 0.5911 0.8495 0.4635 0.039 Uiso 1 1 calc R . . . .
C102 C 1.3930(2) 0.94457(14) 0.44894(11) 0.0389(9) Uani 1 1 d . . . . .
H102 H 1.4468 0.9609 0.4561 0.047 Uiso 1 1 calc R . . . .
C3AA C 0.1093(2) 0.45751(12) 0.45472(10) 0.0334(8) Uani 1 1 d . . . . .
H3AA H 0.0970 0.4864 0.4673 0.040 Uiso 1 1 calc R . . . .
C43 C -0.0775(3) 0.56715(13) 0.36853(11) 0.0411(9) Uani 1 1 d . . . . .
H43 H -0.1163 0.5552 0.3476 0.049 Uiso 1 1 calc R . . . .
C2BA C 0.0560(2) 0.27645(11) 0.40399(9) 0.0241(7) Uani 1 1 d . . . . .
C62 C 0.5583(2) 1.05938(11) 0.40305(9) 0.0248(7) Uani 1 1 d . . . . .
C100 C 1.3021(2) 0.87154(13) 0.45028(9) 0.0326(8) Uani 1 1 d . . . . .
H100 H 1.2952 0.8389 0.4583 0.039 Uiso 1 1 calc R . . . .
C147 C 0.6628(2) 1.04803(13) 0.27777(9) 0.0329(8) Uani 1 1 d . . . . .
C163 C 0.2887(2) 0.63274(12) 0.29984(10) 0.0304(8) Uani 1 1 d . . . . .
C116 C 0.6448(2) 0.26153(13) 0.47521(10) 0.0335(8) Uani 1 1 d . . . . .
H116 H 0.6562 0.2638 0.5015 0.040 Uiso 1 1 calc R . . . .
C177 C 0.6967(2) 0.35401(12) 0.27302(9) 0.0283(7) Uani 1 1 d . . . . .
C6BA C -0.0408(2) 0.24587(15) 0.44555(12) 0.0455(10) Uani 1 1 d . . . . .
H6BA H -0.0523 0.2410 0.4699 0.055 Uiso 1 1 calc R . . . .
C2AA C 0.1492(2) 0.41698(13) 0.47515(10) 0.0330(8) Uani 1 1 d . . . . .
H2AA H 0.1655 0.4189 0.5013 0.040 Uiso 1 1 calc R . . . .
C61 C 0.8296(2) 1.02850(13) 0.43133(10) 0.0307(8) Uani 1 1 d . . . . .
H61 H 0.8346 0.9984 0.4189 0.037 Uiso 1 1 calc R . . . .
C9 C 0.6685(3) 0.81247(11) 0.32856(11) 0.0376(9) Uani 1 1 d . . . . .
H9A H 0.6050 0.8147 0.3228 0.056 Uiso 1 1 calc GR . . . .
H9B H 0.6940 0.8404 0.3175 0.056 Uiso 1 1 calc GR . . . .
H9C H 0.6874 0.8130 0.3555 0.056 Uiso 1 1 calc GR . . . .
C187 C 1.1993(2) 0.98222(11) 0.26951(9) 0.0281(7) Uani 1 1 d . . . . .
C2 C 0.7893(2) 0.70178(12) 0.29841(10) 0.0303(7) Uani 1 1 d . . . . .
C143 C 0.7498(2) 1.02994(12) 0.29081(10) 0.0316(8) Uani 1 1 d . . . . .
C121 C 0.8048(2) 0.46217(13) 0.45526(10) 0.0366(8) Uani 1 1 d . . . . .
H121 H 0.7983 0.4945 0.4640 0.044 Uiso 1 1 calc R . . . .
C14 C 0.6032(2) 0.55074(13) 0.44765(11) 0.0364(9) Uani 1 1 d . . . . .
H14 H 0.5895 0.5224 0.4605 0.044 Uiso 1 1 calc R . . . .
C66 C 0.4636(2) 1.08974(15) 0.44551(11) 0.0449(10) Uani 1 1 d . . . . .
H66 H 0.4534 1.0946 0.4701 0.054 Uiso 1 1 calc R . . . .
C8 C 0.8575(2) 0.76213(14) 0.35246(10) 0.0389(9) Uani 1 1 d . . . . .
H8A H 0.8340 0.7765 0.3732 0.058 Uiso 1 1 calc GR . . . .
H8B H 0.8886 0.7874 0.3410 0.058 Uiso 1 1 calc GR . . . .
H8C H 0.8975 0.7355 0.3616 0.058 Uiso 1 1 calc GR . . . .
C25 C 0.8077(2) 0.79810(13) 0.45375(9) 0.0321(8) Uani 1 1 d . . . . .
H25 H 0.8015 0.8306 0.4622 0.039 Uiso 1 1 calc R . . . .
C53 C 0.6484(2) 0.91716(13) 0.47228(10) 0.0325(8) Uani 1 1 d . . . . .
H53 H 0.6653 0.9143 0.4983 0.039 Uiso 1 1 calc R . . . .
C167 C 0.2085(2) 0.63522(12) 0.27298(9) 0.0279(7) Uani 1 1 d . . . . .
C30 C 0.1467(2) 0.75077(13) 0.46604(10) 0.0335(8) Uani 1 1 d . . . . .
H30 H 0.1628 0.7533 0.4922 0.040 Uiso 1 1 calc R . . . .
C94 C 1.1079(2) 1.11722(13) 0.45347(11) 0.0365(9) Uani 1 1 d . . . . .
H94 H 1.0954 1.1444 0.4678 0.044 Uiso 1 1 calc R . . . .
C15 C 0.6396(2) 0.59266(13) 0.46782(10) 0.0333(8) Uani 1 1 d . . . . .
H15 H 0.6512 0.5924 0.4941 0.040 Uiso 1 1 calc R . . . .
C60 C 0.9027(2) 1.04818(15) 0.45463(11) 0.0385(9) Uani 1 1 d . . . . .
H60 H 0.9563 1.0311 0.4580 0.046 Uiso 1 1 calc R . . . .
C58 C 0.8168(2) 1.11820(13) 0.46840(9) 0.0354(8) Uani 1 1 d . . . . .
H58 H 0.8123 1.1482 0.4810 0.043 Uiso 1 1 calc R . . . .
C93 C 1.1408(2) 1.07295(13) 0.47133(10) 0.0352(8) Uani 1 1 d . . . . .
H93 H 1.1517 1.0706 0.4976 0.042 Uiso 1 1 calc R . . . .
C0BA C 0.4012(2) 0.28443(15) 0.45489(11) 0.0393(9) Uani 1 1 d . . . . .
H0BA H 0.4553 0.3010 0.4584 0.047 Uiso 1 1 calc R . . . .
C8AA C 0.3136(2) 0.21453(13) 0.46727(10) 0.0352(8) Uani 1 1 d . . . . .
H8AA H 0.3087 0.1838 0.4789 0.042 Uiso 1 1 calc R . . . .
C37 C 0.3996(2) 0.61792(14) 0.45365(11) 0.0407(9) Uani 1 1 d . . . . .
H37 H 0.4528 0.6352 0.4597 0.049 Uiso 1 1 calc R . . . .
C153 C 0.2499(2) 0.30768(12) 0.29299(10) 0.0323(8) Uani 1 1 d . . . . .
C182 C 0.6608(3) 0.47017(12) 0.32699(12) 0.0464(10) Uani 1 1 d . . . . .
H18G H 0.5976 0.4699 0.3254 0.070 Uiso 1 1 calc GR . . . .
H18H H 0.6776 0.4975 0.3124 0.070 Uiso 1 1 calc GR . . . .
H18I H 0.6886 0.4740 0.3529 0.070 Uiso 1 1 calc GR . . . .
C39 C 0.3118(3) 0.54538(14) 0.46001(10) 0.0373(9) Uani 1 1 d . . . . .
H39 H 0.3059 0.5139 0.4703 0.045 Uiso 1 1 calc R . . . .
C189 C 1.3528(2) 0.91392(13) 0.34568(10) 0.0391(9) Uani 1 1 d . . . . .
H18A H 1.3905 0.9404 0.3570 0.059 Uiso 1 1 calc GR . . . .
H18B H 1.3859 0.8919 0.3322 0.059 Uiso 1 1 calc GR . . . .
H18C H 1.3307 0.8955 0.3650 0.059 Uiso 1 1 calc GR . . . .
C6 C 0.6899(3) 0.66412(13) 0.23886(10) 0.0393(9) Uani 1 1 d . . . . .
H6A H 0.7245 0.6343 0.2444 0.059 Uiso 1 1 calc GR . . . .
H6B H 0.7055 0.6801 0.2170 0.059 Uiso 1 1 calc GR . . . .
H6C H 0.6281 0.6556 0.2340 0.059 Uiso 1 1 calc GR . . . .
C152 C 0.7385(3) 1.13855(12) 0.35624(10) 0.0389(9) Uani 1 1 d . . . . .
H15A H 0.6867 1.1431 0.3676 0.058 Uiso 1 1 calc GR . . . .
H15B H 0.7498 1.1686 0.3432 0.058 Uiso 1 1 calc GR . . . .
H15C H 0.7884 1.1313 0.3756 0.058 Uiso 1 1 calc GR . . . .
C4BA C -0.0846(3) 0.23736(14) 0.37932(12) 0.0447(10) Uani 1 1 d . . . . .
H4BA H -0.1262 0.2275 0.3586 0.054 Uiso 1 1 calc R . . . .
C148 C 0.7931(3) 0.98794(13) 0.27437(11) 0.0456(10) Uani 1 1 d . . . . .
H14A H 0.8440 0.9772 0.2920 0.068 Uiso 1 1 calc GR . . . .
H14B H 0.8113 0.9987 0.2514 0.068 Uiso 1 1 calc GR . . . .
H14C H 0.7521 0.9607 0.2690 0.068 Uiso 1 1 calc GR . . . .
C5BA C -0.1006(2) 0.22947(14) 0.41513(12) 0.0431(10) Uani 1 1 d . . . . .
H5BA H -0.1518 0.2130 0.4189 0.052 Uiso 1 1 calc R . . . .
C157 C 0.1625(3) 0.28932(13) 0.27901(10) 0.0370(9) Uani 1 1 d . . . . .
C191 C 1.1775(3) 1.01944(13) 0.23789(10) 0.0405(9) Uani 1 1 d . . . . .
H19D H 1.1156 1.0276 0.2345 0.061 Uiso 1 1 calc GR . . . .
H19E H 1.1910 1.0053 0.2150 0.061 Uiso 1 1 calc GR . . . .
H19F H 1.2120 1.0492 0.2441 0.061 Uiso 1 1 calc GR . . . .
C190 C 1.0522(2) 0.93277(14) 0.25626(11) 0.0438(9) Uani 1 1 d . . . . .
H19G H 1.0220 0.9097 0.2702 0.066 Uiso 1 1 calc GR . . . .
H19H H 1.0569 0.9185 0.2321 0.066 Uiso 1 1 calc GR . . . .
H19I H 1.0194 0.9635 0.2526 0.066 Uiso 1 1 calc GR . . . .
C64 C 0.4173(3) 1.09843(15) 0.37924(12) 0.0457(10) Uani 1 1 d . . . . .
H64 H 0.3758 1.1088 0.3587 0.055 Uiso 1 1 calc R . . . .
C172 C 0.1684(3) 0.52314(12) 0.33166(12) 0.0468(10) Uani 1 1 d . . . . .
H17A H 0.1860 0.5239 0.3586 0.070 Uiso 1 1 calc GR . . . .
H17B H 0.1950 0.4948 0.3215 0.070 Uiso 1 1 calc GR . . . .
H17C H 0.1050 0.5205 0.3255 0.070 Uiso 1 1 calc GR . . . .
C10 C 0.5632(2) 0.74996(14) 0.25846(10) 0.0417(9) Uani 1 1 d . . . . .
H10A H 0.5312 0.7194 0.2521 0.063 Uiso 1 1 calc GR . . . .
H10B H 0.5699 0.7673 0.2357 0.063 Uiso 1 1 calc GR . . . .
H10C H 0.5312 0.7707 0.2733 0.063 Uiso 1 1 calc GR . . . .
C65 C 0.4017(3) 1.10603(14) 0.41534(12) 0.0457(10) Uani 1 1 d . . . . .
H65 H 0.3503 1.1219 0.4194 0.055 Uiso 1 1 calc R . . . .
C158 C 0.2944(3) 0.34994(14) 0.27665(12) 0.0518(11) Uani 1 1 d . . . . .
H15J H 0.2524 0.3764 0.2695 0.078 Uiso 1 1 calc GR . . . .
H15K H 0.3169 0.3385 0.2548 0.078 Uiso 1 1 calc GR . . . .
H15L H 0.3424 0.3622 0.2952 0.078 Uiso 1 1 calc GR . . . .
C179 C 0.8529(3) 0.42143(14) 0.34878(11) 0.0459(10) Uani 1 1 d . . . . .
H17J H 0.8314 0.4378 0.3692 0.069 Uiso 1 1 calc GR . . . .
H17K H 0.8835 0.4452 0.3357 0.069 Uiso 1 1 calc GR . . . .
H17L H 0.8928 0.3951 0.3586 0.069 Uiso 1 1 calc GR . . . .
C44 C -0.0973(2) 0.56200(14) 0.40443(12) 0.0438(10) Uani 1 1 d . . . . .
H44 H -0.1497 0.5465 0.4078 0.053 Uiso 1 1 calc R . . . .
C171 C 0.1891(3) 0.66911(13) 0.23974(10) 0.0436(9) Uani 1 1 d . . . . .
H17D H 0.1263 0.6745 0.2335 0.065 Uiso 1 1 calc GR . . . .
H17E H 0.2099 0.6542 0.2186 0.065 Uiso 1 1 calc GR . . . .
H17F H 0.2184 0.7006 0.2457 0.065 Uiso 1 1 calc GR . . . .
C169 C 0.3579(2) 0.57370(15) 0.35433(11) 0.0456(10) Uani 1 1 d . . . . .
H16J H 0.3997 0.6000 0.3621 0.068 Uiso 1 1 calc GR . . . .
H16K H 0.3870 0.5469 0.3435 0.068 Uiso 1 1 calc GR . . . .
H16L H 0.3349 0.5615 0.3759 0.068 Uiso 1 1 calc GR . . . .
C107 C 0.8927(2) 0.89544(13) 0.39364(11) 0.0367(9) Uani 1 1 d . . . . .
H107 H 0.8399 0.8792 0.3954 0.044 Uiso 1 1 calc R . . . .
C21 C 0.3970(2) 0.77720(13) 0.39734(11) 0.0375(9) Uani 1 1 d . . . . .
H21 H 0.3437 0.7926 0.3996 0.045 Uiso 1 1 calc R . . . .
C181 C 0.6756(3) 0.31721(13) 0.24144(11) 0.0449(10) Uani 1 1 d . . . . .
H18J H 0.7095 0.2873 0.2477 0.067 Uiso 1 1 calc GR . . . .
H18K H 0.6901 0.3314 0.2187 0.067 Uiso 1 1 calc GR . . . .
H18L H 0.6135 0.3093 0.2376 0.067 Uiso 1 1 calc GR . . . .
C170 C 0.0622(2) 0.58420(15) 0.26101(12) 0.0456(10) Uani 1 1 d . . . . .
H17G H 0.0302 0.5646 0.2766 0.068 Uiso 1 1 calc GR . . . .
H17H H 0.0681 0.5656 0.2387 0.068 Uiso 1 1 calc GR . . . .
H17I H 0.0307 0.6147 0.2539 0.068 Uiso 1 1 calc GR . . . .
C7 C 0.8694(2) 0.66924(14) 0.29925(11) 0.0386(9) Uani 1 1 d . . . . .
H7A H 0.8975 0.6640 0.3250 0.058 Uiso 1 1 calc GR . . . .
H7B H 0.9102 0.6853 0.2856 0.058 Uiso 1 1 calc GR . . . .
H7C H 0.8517 0.6376 0.2877 0.058 Uiso 1 1 calc GR . . . .
B27 B 0.1202(3) 0.38211(13) 0.32921(10) 0.0244(8) Uani 1 1 d . . . . .
B69 B 0.6185(3) 0.95486(13) 0.32633(11) 0.0251(8) Uani 1 1 d . . . . .
C128 C 0.3946(3) 0.44078(14) 0.39912(12) 0.0423(9) Uani 1 1 d . . . . .
H128 H 0.3421 0.4572 0.4012 0.051 Uiso 1 1 calc R . . . .
C188 C 1.3602(2) 1.01088(14) 0.29432(12) 0.0450(10) Uani 1 1 d . . . . .
H18D H 1.3415 1.0452 0.2917 0.068 Uiso 1 1 calc GR . . . .
H18E H 1.3888 1.0018 0.2735 0.068 Uiso 1 1 calc GR . . . .
H18F H 1.4010 1.0068 0.3176 0.068 Uiso 1 1 calc GR . . . .
C180 C 0.5508(2) 0.40352(15) 0.26030(12) 0.0478(10) Uani 1 1 d . . . . .
H18M H 0.5175 0.3729 0.2571 0.072 Uiso 1 1 calc GR . . . .
H18N H 0.5551 0.4172 0.2359 0.072 Uiso 1 1 calc GR . . . .
H18O H 0.5215 0.4271 0.2741 0.072 Uiso 1 1 calc GR . . . .
C162 C 0.2378(3) 0.19731(12) 0.35676(10) 0.0393(9) Uani 1 1 d . . . . .
H16A H 0.2892 0.2032 0.3757 0.059 Uiso 1 1 calc GR . . . .
H16B H 0.2463 0.1674 0.3430 0.059 Uiso 1 1 calc GR . . . .
H16C H 0.1868 0.1935 0.3687 0.059 Uiso 1 1 calc GR . . . .
C150 C 0.5675(3) 1.12349(14) 0.29521(13) 0.0500(10) Uani 1 1 d . . . . .
H15D H 0.5171 1.1060 0.2817 0.075 Uiso 1 1 calc GR . . . .
H15E H 0.5801 1.1520 0.2808 0.075 Uiso 1 1 calc GR . . . .
H15F H 0.5550 1.1344 0.3192 0.075 Uiso 1 1 calc GR . . . .
C151 C 0.6008(3) 1.02874(15) 0.24417(10) 0.0492(11) Uani 1 1 d . . . . .
H15G H 0.6135 0.9942 0.2403 0.074 Uiso 1 1 calc GR . . . .
H15H H 0.6080 1.0477 0.2222 0.074 Uiso 1 1 calc GR . . . .
H15I H 0.5409 1.0319 0.2485 0.074 Uiso 1 1 calc GR . . . .
C178 C 0.8584(2) 0.32491(14) 0.29673(12) 0.0437(10) Uani 1 1 d . . . . .
H17M H 0.8986 0.3275 0.3203 0.066 Uiso 1 1 calc GR . . . .
H17N H 0.8879 0.3350 0.2765 0.066 Uiso 1 1 calc GR . . . .
H17O H 0.8387 0.2909 0.2928 0.066 Uiso 1 1 calc GR . . . .
C160 C 0.0677(3) 0.21360(15) 0.29529(13) 0.0523(11) Uani 1 1 d . . . . .
H16D H 0.0566 0.2006 0.3190 0.078 Uiso 1 1 calc GR . . . .
H16E H 0.0798 0.1865 0.2794 0.078 Uiso 1 1 calc GR . . . .
H16F H 0.0165 0.2316 0.2830 0.078 Uiso 1 1 calc GR . . . .
B48 B 0.1254(3) 0.71454(13) 0.32039(11) 0.0277(8) Uani 1 1 d . . . . .
C159 C 0.3813(2) 0.27910(15) 0.34515(12) 0.0447(10) Uani 1 1 d . . . . .
H15M H 0.3987 0.3133 0.3501 0.067 Uiso 1 1 calc GR . . . .
H15N H 0.4194 0.2637 0.3299 0.067 Uiso 1 1 calc GR . . . .
H15O H 0.3857 0.2614 0.3687 0.067 Uiso 1 1 calc GR . . . .
B111 B 1.1341(3) 1.05965(13) 0.32417(11) 0.0274(8) Uani 1 1 d . . . . .
C149 C 0.8812(2) 1.05694(14) 0.34351(11) 0.0435(9) Uani 1 1 d . . . . .
H14D H 0.8859 1.0738 0.3674 0.065 Uiso 1 1 calc GR . . . .
H14E H 0.9196 1.0727 0.3286 0.065 Uiso 1 1 calc GR . . . .
H14F H 0.8982 1.0226 0.3477 0.065 Uiso 1 1 calc GR . . . .
C168 C 0.3693(3) 0.66447(14) 0.30000(12) 0.0482(10) Uani 1 1 d . . . . .
H16M H 0.3522 0.6961 0.2883 0.072 Uiso 1 1 calc GR . . . .
H16N H 0.4092 0.6478 0.2862 0.072 Uiso 1 1 calc GR . . . .
H16O H 0.3983 0.6699 0.3256 0.072 Uiso 1 1 calc GR . . . .
B1 B 0.6282(3) 0.61994(13) 0.32091(10) 0.0276(8) Uani 1 1 d . . . . .
C161 C 0.1018(3) 0.30919(15) 0.24574(11) 0.0542(12) Uani 1 1 d . . . . .
H16G H 0.0416 0.3040 0.2490 0.081 Uiso 1 1 calc GR . . . .
H16H H 0.1121 0.2921 0.2234 0.081 Uiso 1 1 calc GR . . . .
H16I H 0.1124 0.3443 0.2433 0.081 Uiso 1 1 calc GR . . . .
B132 B 0.6333(3) 0.27623(14) 0.32695(11) 0.0282(8) Uani 1 1 d . . . . .
H69A H 0.580(2) 0.9989(14) 0.3242(11) 0.047(11) Uiso 1 1 d . . . . .
H27A H 0.078(3) 0.3381(14) 0.3290(12) 0.052(12) Uiso 1 1 d . . . . .
H13A H 0.585(3) 0.3238(14) 0.3233(11) 0.049(11) Uiso 1 1 d . . . . .
H11A H 1.081(3) 1.0123(14) 0.3206(12) 0.053(12) Uiso 1 1 d . . . . .
H1A H 0.588(2) 0.6657(11) 0.3178(9) 0.021(8) Uiso 1 1 d . . . . .
H48A H 0.087(2) 0.6677(13) 0.3199(10) 0.036(10) Uiso 1 1 d . . . . .
H13B H 0.717(2) 0.2962(11) 0.3367(9) 0.018(8) Uiso 1 1 d . . . . .
H27B H 0.201(2) 0.3676(12) 0.3413(9) 0.024(8) Uiso 1 1 d . . . . .
H11B H 1.208(2) 1.0410(11) 0.3350(9) 0.020(8) Uiso 1 1 d . . . . .
H1B H 0.715(2) 0.6372(12) 0.3352(10) 0.030(9) Uiso 1 1 d . . . . .
H69B H 0.707(2) 0.9703(12) 0.3400(10) 0.036(10) Uiso 1 1 d . . . . .
H48B H 0.203(2) 0.7019(12) 0.3347(10) 0.032(9) Uiso 1 1 d . . . . .

loop_
_atom_site_aniso_label
_atom_site_aniso_U_11
_atom_site_aniso_U_22
_atom_site_aniso_U_33
_atom_site_aniso_U_23
_atom_site_aniso_U_13
_atom_site_aniso_U_12
Fe1 0.0187(3) 0.0183(2) 0.0241(3) 0.00014(18) 0.0045(2) 0.00044(19)
Fe2 0.0179(3) 0.0176(2) 0.0232(3) 0.00074(18) 0.0028(2) -0.00168(19)
Fe3 0.0190(3) 0.0186(3) 0.0224(3) 0.00012(18) 0.0029(2) 0.00192(19)
Fe4 0.0196(3) 0.0167(2) 0.0240(3) -0.00139(18) 0.0052(2) -0.00009(19)
Fe5 0.0183(3) 0.0184(2) 0.0262(3) -0.00213(19) 0.0027(2) -0.00070(19)
Fe6 0.0192(3) 0.0171(2) 0.0260(3) 0.00161(19) 0.0019(2) -0.00035(19)
P13 0.0177(4) 0.0173(4) 0.0223(4) 0.0010(3) 0.0014(3) 0.0010(3)
P34 0.0193(4) 0.0196(4) 0.0243(4) -0.0007(3) 0.0040(3) 0.0013(3)
P55 0.0183(4) 0.0179(4) 0.0237(4) -0.0001(3) 0.0019(3) -0.0006(3)
P1 0.0200(4) 0.0185(4) 0.0243(4) 0.0006(3) 0.0044(3) 0.0006(3)
P97 0.0184(4) 0.0186(4) 0.0260(4) -0.0020(3) 0.0016(3) 0.0005(3)
P118 0.0198(4) 0.0162(4) 0.0270(4) -0.0003(3) 0.0027(3) 0.0004(3)
N26 0.0320(16) 0.0183(13) 0.0334(15) 0.0019(11) 0.0038(12) 0.0066(11)
N47 0.0334(17) 0.0225(14) 0.0353(16) 0.0008(11) 0.0053(13) 0.0084(12)
N110 0.0309(16) 0.0193(14) 0.0381(16) 0.0003(11) 0.0023(13) 0.0037(11)
N68 0.0316(16) 0.0201(14) 0.0340(16) -0.0009(11) 0.0068(12) -0.0017(11)
N1 0.0429(18) 0.0230(14) 0.0394(17) -0.0023(12) 0.0135(14) -0.0057(13)
N131 0.0311(16) 0.0204(14) 0.0355(16) -0.0017(11) 0.0039(12) -0.0038(11)
C12 0.0164(17) 0.0228(16) 0.0397(19) 0.0036(14) 0.0101(14) 0.0053(13)
C5AA 0.0213(17) 0.0181(15) 0.0319(17) -0.0009(13) 0.0074(14) -0.0007(12)
C96 0.0211(18) 0.0179(16) 0.042(2) -0.0015(13) 0.0083(15) -0.0037(13)
C33 0.0241(18) 0.0223(16) 0.0304(18) -0.0014(13) 0.0021(14) -0.0027(13)
C113 0.0118(16) 0.0209(16) 0.0377(19) 0.0033(13) -0.0011(13) 0.0014(12)
C6AA 0.0222(17) 0.0202(15) 0.0235(16) 0.0012(12) 0.0050(13) 0.0036(13)
C50 0.0123(16) 0.0201(15) 0.0320(17) 0.0005(12) 0.0055(13) 0.0078(12)
C5 0.0240(18) 0.0261(17) 0.0260(16) 0.0034(13) 0.0037(13) -0.0023(13)
C146 0.030(2) 0.0251(17) 0.0360(19) 0.0087(14) 0.0055(15) -0.0018(14)
C19 0.031(2) 0.0306(18) 0.0279(18) 0.0026(14) 0.0049(15) 0.0013(14)
C156 0.029(2) 0.0279(18) 0.039(2) -0.0110(14) 0.0094(16) -0.0010(14)
C20 0.0256(19) 0.040(2) 0.0317(18) -0.0035(15) 0.0140(15) 0.0006(15)
C7AA 0.0234(18) 0.0275(17) 0.0302(18) 0.0036(13) 0.0034(14) 0.0019(13)
C49 0.0212(17) 0.0230(16) 0.0291(17) 0.0042(13) 0.0067(13) -0.0008(13)
C99 0.0188(17) 0.0301(18) 0.0319(18) -0.0009(14) 0.0039(14) 0.0019(13)
C166 0.0280(19) 0.0275(17) 0.0297(18) -0.0100(14) 0.0011(14) -0.0011(14)
C56 0.0236(18) 0.0260(16) 0.0228(16) 0.0044(12) 0.0060(13) -0.0013(13)
C0AA 0.0180(16) 0.0233(16) 0.0237(16) -0.0022(12) 0.0016(12) -0.0007(13)
C112 0.0243(18) 0.0209(16) 0.0318(18) 0.0053(13) 0.0078(14) 0.0030(13)
C17 0.038(2) 0.0246(17) 0.0259(17) 0.0001(13) 0.0034(15) 0.0042(14)
C155 0.0238(18) 0.0238(16) 0.0373(19) -0.0028(14) 0.0107(15) 0.0018(13)
C98 0.0209(18) 0.0260(17) 0.0283(17) -0.0055(13) 0.0021(13) 0.0035(13)
C119 0.0209(17) 0.0234(16) 0.0236(16) -0.0036(12) 0.0009(13) -0.0041(13)
C175 0.034(2) 0.0213(17) 0.040(2) 0.0047(14) 0.0157(16) 0.0016(14)
C165 0.041(2) 0.0215(16) 0.0333(18) -0.0045(14) 0.0160(16) 0.0018(15)
C91 0.0113(16) 0.0236(16) 0.0342(18) -0.0028(13) 0.0016(13) 0.0007(12)
C7BA 0.028(2) 0.047(2) 0.0306(19) 0.0044(15) 0.0050(15) -0.0005(16)
C185 0.032(2) 0.0204(16) 0.0367(19) -0.0029(14) 0.0116(15) 0.0044(14)
C23 0.0245(18) 0.0248(16) 0.0247(16) -0.0010(12) 0.0050(13) 0.0003(13)
C120 0.031(2) 0.0232(17) 0.0387(19) -0.0051(14) 0.0109(15) -0.0030(14)
C42 0.0259(18) 0.0317(18) 0.0290(17) 0.0079(14) 0.0010(14) -0.0049(14)
C67 0.026(2) 0.050(2) 0.036(2) -0.0038(16) 0.0052(16) -0.0008(16)
C108 0.031(2) 0.0350(19) 0.040(2) 0.0028(15) 0.0106(16) -0.0027(15)
C35 0.0215(17) 0.0266(16) 0.0244(16) -0.0024(13) 0.0056(13) 0.0054(13)
C24 0.0249(18) 0.0254(17) 0.0265(17) -0.0017(13) 0.0046(14) -0.0040(13)
C105 0.0256(18) 0.0234(16) 0.0390(19) 0.0035(14) 0.0049(15) -0.0038(14)
C3 0.0290(19) 0.0296(18) 0.0258(17) 0.0045(13) 0.0083(14) -0.0077(14)
C4 0.0313(19) 0.0190(15) 0.0295(17) 0.0037(13) 0.0096(14) 0.0004(13)
C11 0.0228(18) 0.0211(16) 0.0348(18) 0.0026(13) 0.0061(14) 0.0047(13)
C4AA 0.035(2) 0.0184(16) 0.047(2) -0.0020(14) 0.0102(17) 0.0034(14)
C8BA 0.0169(17) 0.0272(17) 0.0299(17) -0.0058(13) 0.0075(13) -0.0033(13)
C57 0.034(2) 0.0267(17) 0.0348(19) -0.0017(14) 0.0083(15) -0.0014(14)
C46 0.0236(19) 0.046(2) 0.0352(19) 0.0045(16) 0.0102(15) 0.0013(15)
C92 0.0230(18) 0.0295(18) 0.0342(19) -0.0057(14) 0.0006(14) 0.0038(14)
C145 0.033(2) 0.0227(16) 0.0323(18) 0.0047(13) 0.0122(15) -0.0057(14)
C126 0.033(2) 0.0263(17) 0.0368(19) -0.0013(14) 0.0026(16) 0.0034(15)
C186 0.0289(19) 0.0314(18) 0.0333(18) -0.0105(14) 0.0040(15) -0.0010(15)
C176 0.032(2) 0.0306(18) 0.0332(18) 0.0090(14) 0.0074(15) 0.0019(15)
C109 0.0275(19) 0.0308(18) 0.0354(19) -0.0015(14) 0.0067(15) 0.0022(15)
C3BA 0.0294(19) 0.0312(18) 0.0289(18) 0.0007(14) 0.0018(15) -0.0096(15)
C129 0.030(2) 0.038(2) 0.050(2) -0.0022(17) 0.0204(18) 0.0001(16)
C27 0.0191(18) 0.046(2) 0.0332(19) 0.0044(16) -0.0004(15) 0.0044(15)
C144 0.0250(18) 0.0288(17) 0.0269(17) 0.0041(13) 0.0058(14) -0.0039(14)
C54 0.0268(19) 0.0344(19) 0.0272(17) 0.0014(14) 0.0019(14) -0.0050(15)
C130 0.031(2) 0.0349(19) 0.037(2) 0.0026(15) 0.0059(16) -0.0007(15)
C114 0.0279(19) 0.0223(17) 0.046(2) 0.0009(14) 0.0140(16) 0.0009(14)
C29 0.0243(18) 0.0347(19) 0.0333(19) -0.0065(15) 0.0058(14) 0.0032(15)
C183 0.0219(18) 0.0269(17) 0.0306(18) -0.0042(13) 0.0048(14) -0.0017(13)
C22 0.030(2) 0.0341(19) 0.0359(19) -0.0028(15) -0.0004(15) 0.0091(15)
C184 0.0267(19) 0.0303(18) 0.0335(18) -0.0044(14) 0.0065(15) 0.0068(14)
C95 0.039(2) 0.0179(16) 0.052(2) -0.0052(15) 0.0173(17) -0.0038(14)
C26 0.029(2) 0.043(2) 0.0309(19) -0.0047(15) 0.0050(15) -0.0099(16)
C101 0.029(2) 0.044(2) 0.037(2) 0.0007(16) 0.0031(16) 0.0106(16)
C28 0.0270(19) 0.0298(18) 0.0328(18) 0.0014(14) 0.0055(15) 0.0020(15)
C117 0.0250(19) 0.0275(17) 0.0355(19) 0.0002(14) 0.0009(15) -0.0009(14)
C1AA 0.0266(19) 0.0328(19) 0.0349(19) -0.0042(15) 0.0051(15) 0.0018(15)
C103 0.0286(19) 0.0266(17) 0.0292(17) 0.0014(14) -0.0022(14) 0.0030(14)
C9AA 0.029(2) 0.049(2) 0.0303(19) 0.0098(16) 0.0013(15) 0.0171(17)
C174 0.032(2) 0.0269(17) 0.0301(18) 0.0020(13) 0.0061(15) -0.0071(14)
C18 0.0194(17) 0.0187(15) 0.0313(17) -0.0007(12) 0.0054(13) -0.0018(12)
C36 0.029(2) 0.0293(18) 0.0335(19) -0.0003(14) -0.0008(15) 0.0025(15)
C40 0.0258(19) 0.0315(18) 0.0352(19) 0.0030(14) 0.0087(15) 0.0024(14)
C122 0.027(2) 0.051(2) 0.0306(19) -0.0118(16) 0.0026(15) -0.0146(17)
C123 0.0233(19) 0.044(2) 0.041(2) -0.0062(16) 0.0060(16) 0.0000(16)
C164 0.0267(19) 0.0286(17) 0.0294(18) -0.0032(13) 0.0045(14) 0.0068(14)
C16 0.0247(19) 0.0368(19) 0.0298(18) 0.0015(15) 0.0017(14) -0.0042(15)
C45 0.037(2) 0.049(2) 0.040(2) 0.0076(17) 0.0166(18) 0.0048(18)
C38 0.031(2) 0.058(3) 0.032(2) -0.0001(17) 0.0002(16) 0.0169(18)
C63 0.033(2) 0.0292(18) 0.0342(19) -0.0038(14) 0.0010(15) 0.0066(15)
C106 0.034(2) 0.036(2) 0.044(2) 0.0001(16) -0.0030(17) -0.0062(16)
C192 0.052(2) 0.0203(17) 0.049(2) -0.0007(15) 0.0174(18) 0.0001(16)
C32 0.0300(19) 0.0218(17) 0.041(2) -0.0051(14) 0.0083(15) 0.0015(14)
C125 0.0221(18) 0.0223(16) 0.0324(18) 0.0011(13) 0.0031(14) -0.0031(13)
C104 0.0164(17) 0.0185(15) 0.0323(17) 0.0008(12) 0.0033(13) 0.0015(12)
C124 0.0249(19) 0.0300(18) 0.0350(19) -0.0052(14) 0.0021(15) -0.0029(15)
C41 0.0191(17) 0.0253(16) 0.0318(18) 0.0064(13) 0.0069(14) 0.0037(13)
C1 0.0319(19) 0.0294(17) 0.0209(16) 0.0043(13) 0.0048(14) -0.0002(14)
C154 0.0284(19) 0.0265(17) 0.0315(18) 0.0009(14) 0.0098(14) 0.0069(14)
C173 0.0263(19) 0.0268(17) 0.0334(18) 0.0050(14) 0.0077(14) -0.0003(14)
C1BA 0.027(2) 0.0267(17) 0.0340(19) 0.0051(14) 0.0029(15) -0.0010(14)
C127 0.030(2) 0.040(2) 0.047(2) -0.0012(17) -0.0022(17) 0.0142(16)
C115 0.029(2) 0.0306(19) 0.049(2) 0.0170(16) 0.0206(16) 0.0046(15)
C59 0.026(2) 0.059(2) 0.0321(19) -0.0075(17) 0.0002(15) -0.0153(18)
C51 0.0213(18) 0.0231(16) 0.0367(19) 0.0010(14) 0.0043(14) 0.0000(13)
C13 0.0273(19) 0.0202(16) 0.052(2) 0.0023(15) 0.0149(16) 0.0038(14)
C31 0.033(2) 0.0290(19) 0.045(2) -0.0139(16) 0.0119(16) -0.0035(15)
C52 0.0235(18) 0.0266(18) 0.049(2) 0.0138(15) 0.0131(16) 0.0032(14)
C102 0.026(2) 0.044(2) 0.044(2) -0.0048(17) -0.0009(16) -0.0005(16)
C3AA 0.034(2) 0.0262(18) 0.042(2) -0.0128(15) 0.0115(16) -0.0004(15)
C43 0.038(2) 0.039(2) 0.044(2) 0.0113(17) -0.0009(17) -0.0103(17)
C2BA 0.0176(17) 0.0216(16) 0.0329(18) 0.0055(13) 0.0034(13) 0.0047(13)
C62 0.0240(18) 0.0230(16) 0.0266(17) -0.0027(13) 0.0023(13) -0.0006(13)
C100 0.032(2) 0.0330(19) 0.0335(19) 0.0036(14) 0.0094(15) 0.0109(15)
C147 0.036(2) 0.039(2) 0.0230(17) 0.0058(14) 0.0031(15) -0.0138(16)
C163 0.031(2) 0.0276(17) 0.0365(19) -0.0060(14) 0.0157(15) 0.0006(15)
C116 0.030(2) 0.042(2) 0.0283(18) 0.0106(15) 0.0041(15) 0.0016(16)
C177 0.033(2) 0.0263(17) 0.0254(17) 0.0067(13) 0.0047(14) -0.0069(14)
C6BA 0.035(2) 0.058(3) 0.047(2) 0.0140(19) 0.0166(19) 0.0010(18)
C2AA 0.0231(19) 0.043(2) 0.0330(19) -0.0114(15) 0.0058(15) 0.0005(15)
C61 0.0237(19) 0.0303(18) 0.0372(19) -0.0031(14) 0.0023(15) -0.0028(14)
C9 0.051(2) 0.0237(18) 0.042(2) -0.0008(15) 0.0185(18) 0.0012(16)
C187 0.034(2) 0.0244(17) 0.0271(18) -0.0014(13) 0.0083(15) -0.0051(14)
C2 0.0299(19) 0.0289(18) 0.0340(18) 0.0055(14) 0.0113(15) -0.0033(15)
C143 0.036(2) 0.0323(18) 0.0297(18) 0.0000(14) 0.0141(15) -0.0087(15)
C121 0.039(2) 0.0295(19) 0.043(2) -0.0138(16) 0.0107(17) -0.0093(16)
C14 0.029(2) 0.037(2) 0.047(2) 0.0180(17) 0.0172(17) 0.0076(16)
C66 0.034(2) 0.065(3) 0.039(2) -0.0143(19) 0.0177(18) -0.0008(19)
C8 0.037(2) 0.048(2) 0.0303(19) -0.0001(16) 0.0019(16) -0.0185(17)
C25 0.033(2) 0.0331(18) 0.0310(18) -0.0060(14) 0.0084(15) -0.0035(15)
C53 0.030(2) 0.042(2) 0.0252(17) 0.0083(15) 0.0046(14) -0.0023(16)
C167 0.0292(19) 0.0286(17) 0.0276(17) -0.0014(13) 0.0097(14) 0.0060(14)
C30 0.0232(19) 0.046(2) 0.0312(19) -0.0154(16) 0.0031(15) 0.0028(16)
C94 0.037(2) 0.0268(18) 0.048(2) -0.0140(16) 0.0138(17) -0.0073(15)
C15 0.0269(19) 0.041(2) 0.0321(19) 0.0089(15) 0.0044(15) 0.0021(15)
C60 0.0164(18) 0.055(2) 0.041(2) -0.0021(18) -0.0031(15) 0.0007(16)
C58 0.038(2) 0.040(2) 0.0274(18) -0.0137(15) 0.0029(15) -0.0156(16)
C93 0.027(2) 0.045(2) 0.0349(19) -0.0140(16) 0.0086(15) -0.0032(16)
C0BA 0.0214(19) 0.055(2) 0.039(2) 0.0031(17) -0.0039(15) -0.0006(17)
C8AA 0.038(2) 0.0341(19) 0.0333(19) 0.0089(15) 0.0052(16) 0.0100(16)
C37 0.028(2) 0.049(2) 0.043(2) -0.0128(18) 0.0006(17) 0.0004(17)
C153 0.042(2) 0.0302(18) 0.0280(18) 0.0003(14) 0.0153(16) 0.0105(15)
C182 0.063(3) 0.0208(18) 0.062(3) 0.0021(17) 0.029(2) -0.0009(17)
C39 0.042(2) 0.040(2) 0.0295(18) 0.0126(15) 0.0056(16) 0.0117(17)
C189 0.033(2) 0.046(2) 0.039(2) -0.0023(16) 0.0054(16) 0.0186(17)
C6 0.052(2) 0.036(2) 0.0304(19) -0.0076(15) 0.0092(17) -0.0074(17)
C152 0.056(2) 0.0239(17) 0.039(2) -0.0016(15) 0.0166(18) -0.0065(16)
C4BA 0.040(2) 0.047(2) 0.044(2) 0.0064(18) -0.0010(18) -0.0155(18)
C148 0.060(3) 0.034(2) 0.052(2) -0.0037(17) 0.035(2) 0.0000(18)
C5BA 0.023(2) 0.043(2) 0.064(3) 0.0155(19) 0.0101(19) -0.0077(16)
C157 0.046(2) 0.040(2) 0.0244(17) -0.0089(15) 0.0053(16) 0.0140(17)
C191 0.048(2) 0.041(2) 0.034(2) 0.0073(16) 0.0094(17) 0.0067(17)
C190 0.034(2) 0.050(2) 0.046(2) -0.0137(18) 0.0000(17) -0.0046(17)
C64 0.035(2) 0.050(2) 0.051(2) -0.0128(19) 0.0039(18) 0.0159(18)
C172 0.063(3) 0.0239(19) 0.059(3) 0.0002(17) 0.025(2) -0.0015(17)
C10 0.035(2) 0.051(2) 0.036(2) 0.0115(17) -0.0020(16) 0.0070(17)
C65 0.034(2) 0.045(2) 0.058(3) -0.0117(19) 0.0077(19) 0.0086(17)
C158 0.067(3) 0.042(2) 0.056(3) 0.0115(19) 0.038(2) 0.001(2)
C179 0.046(2) 0.051(2) 0.040(2) 0.0010(18) 0.0041(18) -0.0267(19)
C44 0.027(2) 0.041(2) 0.065(3) 0.0155(19) 0.0139(19) -0.0062(17)
C171 0.059(3) 0.038(2) 0.037(2) 0.0045(16) 0.0172(18) 0.0146(18)
C169 0.040(2) 0.056(2) 0.041(2) -0.0015(18) 0.0084(18) 0.0251(19)
C107 0.0235(19) 0.0294(19) 0.059(2) 0.0005(16) 0.0120(17) -0.0071(14)
C21 0.033(2) 0.0329(19) 0.048(2) -0.0049(16) 0.0112(17) 0.0047(16)
C181 0.061(3) 0.043(2) 0.032(2) -0.0046(16) 0.0113(19) -0.0119(19)
C170 0.031(2) 0.054(2) 0.049(2) -0.0194(19) -0.0004(18) -0.0013(18)
C7 0.0240(19) 0.051(2) 0.043(2) 0.0060(17) 0.0136(16) 0.0118(16)
B27 0.032(2) 0.0169(17) 0.0234(18) 0.0057(14) 0.0011(15) 0.0021(15)
B69 0.026(2) 0.0188(17) 0.032(2) 0.0001(14) 0.0077(16) -0.0018(15)
C128 0.033(2) 0.037(2) 0.058(3) 0.0017(18) 0.0123(19) 0.0112(17)
C188 0.039(2) 0.040(2) 0.060(3) -0.0074(18) 0.0210(19) -0.0101(17)
C180 0.030(2) 0.063(3) 0.047(2) 0.021(2) -0.0021(17) 0.0083(18)
C162 0.055(2) 0.0259(18) 0.041(2) 0.0020(15) 0.0185(18) 0.0084(16)
C150 0.044(2) 0.043(2) 0.064(3) 0.020(2) 0.011(2) 0.0069(18)
C151 0.063(3) 0.053(2) 0.028(2) 0.0068(17) -0.0025(18) -0.022(2)
C178 0.035(2) 0.044(2) 0.057(3) 0.0116(18) 0.0222(19) 0.0115(17)
C160 0.043(2) 0.048(2) 0.067(3) -0.025(2) 0.013(2) -0.0093(19)
B48 0.032(2) 0.0217(18) 0.0289(19) 0.0012(15) 0.0047(16) 0.0070(16)
C159 0.023(2) 0.059(3) 0.053(2) -0.0041(19) 0.0096(17) 0.0066(17)
B111 0.028(2) 0.0201(18) 0.033(2) 0.0009(15) 0.0026(16) -0.0012(16)
C149 0.029(2) 0.052(2) 0.050(2) 0.0061(19) 0.0088(17) -0.0014(17)
C168 0.041(2) 0.045(2) 0.065(3) -0.015(2) 0.024(2) -0.0117(18)
B1 0.035(2) 0.0209(18) 0.0259(19) -0.0046(14) 0.0028(16) -0.0025(16)
C161 0.068(3) 0.060(3) 0.030(2) -0.0053(18) -0.004(2) 0.028(2)
B132 0.026(2) 0.0234(19) 0.034(2) -0.0022(15) 0.0022(16) -0.0012(16)

loop_
_atom_type_symbol
_atom_type_description
_atom_type_scat_dispersion_real
_atom_type_scat_dispersion_imag
_atom_type_scat_source
C C 0.0181 0.0091 'International Tables Vol C Tables 4.2.6.8 and 6.1.1.4'
H H 0.0000 0.0000 'International Tables Vol C Tables 4.2.6.8 and 6.1.1.4'
B B 0.0090 0.0039 'International Tables Vol C Tables 4.2.6.8 and 6.1.1.4'
Fe Fe -1.1336 3.1974 'International Tables Vol C Tables 4.2.6.8 and 6.1.1.4'
N N 0.0311 0.0180 'International Tables Vol C Tables 4.2.6.8 and 6.1.1.4'
P P 0.2955 0.4335 'International Tables Vol C Tables 4.2.6.8 and 6.1.1.4'

loop_
_geom_angle_atom_site_label_1
_geom_angle_atom_site_label_2
_geom_angle_atom_site_label_3
_geom_angle
_geom_angle_site_symmetry_1
_geom_angle_site_symmetry_3
_geom_angle_publ_flag
C5 Fe1 P1 130.87(9) . . ?
C5 Fe1 C3 66.80(12) . . ?
C5 Fe1 C4 39.84(12) . . ?
C5 Fe1 C2 66.62(13) . . ?
C3 Fe1 P1 104.06(9) . . ?
C4 Fe1 P1 101.44(9) . . ?
C4 Fe1 C3 39.78(13) . . ?
C1 Fe1 P1 168.52(10) . . ?
C1 Fe1 C5 39.76(12) . . ?
C1 Fe1 C3 67.19(13) . . ?
C1 Fe1 C4 67.09(12) . . ?
C1 Fe1 C2 40.10(13) . . ?
C2 Fe1 P1 136.42(10) . . ?
C2 Fe1 C3 39.58(13) . . ?
C2 Fe1 C4 66.58(13) . . ?
B1 Fe1 P1 91.71(11) . . ?
B1 Fe1 C5 117.68(14) . . ?
B1 Fe1 C3 153.77(15) . . ?
B1 Fe1 C4 156.50(15) . . ?
B1 Fe1 C1 99.20(14) . . ?
B1 Fe1 C2 115.87(15) . . ?
C146 Fe2 P55 117.91(10) . . ?
C146 Fe2 C145 39.43(13) . . ?
C146 Fe2 C143 67.09(14) . . ?
C145 Fe2 P55 99.13(9) . . ?
C145 Fe2 C143 66.61(13) . . ?
C144 Fe2 P55 113.63(9) . . ?
C144 Fe2 C146 66.91(13) . . ?
C144 Fe2 C145 39.53(13) . . ?
C144 Fe2 C143 40.18(13) . . ?
C147 Fe2 P55 157.52(11) . . ?
C147 Fe2 C146 40.19(14) . . ?
C147 Fe2 C145 66.53(13) . . ?
C147 Fe2 C144 67.02(13) . . ?
C147 Fe2 C143 39.66(14) . . ?
C143 Fe2 P55 151.92(11) . . ?
B69 Fe2 P55 92.38(11) . . ?
B69 Fe2 C146 130.84(15) . . ?
B69 Fe2 C145 167.99(14) . . ?
B69 Fe2 C144 137.10(14) . . ?
B69 Fe2 C147 101.46(14) . . ?
B69 Fe2 C143 104.27(14) . . ?
C156 Fe3 P13 117.70(10) . . ?
C156 Fe3 C155 39.88(13) . . ?
C156 Fe3 C154 67.32(13) . . ?
C155 Fe3 P13 98.94(10) . . ?
C154 Fe3 P13 113.57(10) . . ?
C154 Fe3 C155 39.49(12) . . ?
C153 Fe3 P13 151.94(11) . . ?
C153 Fe3 C156 67.43(14) . . ?
C153 Fe3 C155 66.73(13) . . ?
C153 Fe3 C154 40.25(13) . . ?
C153 Fe3 C157 40.20(14) . . ?
C157 Fe3 P13 157.04(11) . . ?
C157 Fe3 C156 39.99(14) . . ?
C157 Fe3 C155 66.73(13) . . ?
C157 Fe3 C154 67.45(14) . . ?
B27 Fe3 P13 91.75(11) . . ?
B27 Fe3 C156 131.67(15) . . ?
B27 Fe3 C155 169.03(14) . . ?
B27 Fe3 C154 136.90(14) . . ?
B27 Fe3 C153 104.54(14) . . ?
B27 Fe3 C157 102.34(14) . . ?
C166 Fe4 P34 131.91(10) . . ?
C166 Fe4 C165 39.84(13) . . ?
C166 Fe4 C164 66.83(13) . . ?
C166 Fe4 C163 66.66(13) . . ?
C166 Fe4 C167 40.10(13) . . ?
C165 Fe4 P34 102.12(9) . . ?
C165 Fe4 C164 39.84(13) . . ?
C164 Fe4 P34 104.03(9) . . ?
C163 Fe4 P34 135.60(10) . . ?
C163 Fe4 C165 66.41(13) . . ?
C163 Fe4 C164 39.25(13) . . ?
C163 Fe4 C167 39.93(13) . . ?
C167 Fe4 P34 169.21(9) . . ?
C167 Fe4 C165 67.21(13) . . ?
C167 Fe4 C164 66.97(12) . . ?
B48 Fe4 P34 91.90(11) . . ?
B48 Fe4 C166 116.49(15) . . ?
B48 Fe4 C165 155.20(15) . . ?
B48 Fe4 C164 154.33(15) . . ?
B48 Fe4 C163 116.39(15) . . ?
B48 Fe4 C167 98.64(14) . . ?
C185 Fe5 P97 101.35(10) . . ?
C186 Fe5 P97 129.51(10) . . ?
C186 Fe5 C185 40.03(13) . . ?
C186 Fe5 C183 66.92(13) . . ?
C186 Fe5 C184 67.20(13) . . ?
C186 Fe5 C187 39.99(13) . . ?
C183 Fe5 P97 138.50(10) . . ?
C183 Fe5 C185 66.59(12) . . ?
C183 Fe5 C184 39.97(13) . . ?
C184 Fe5 P97 105.13(10) . . ?
C184 Fe5 C185 39.62(13) . . ?
C187 Fe5 P97 168.08(9) . . ?
C187 Fe5 C185 66.81(12) . . ?
C187 Fe5 C183 39.56(13) . . ?
C187 Fe5 C184 66.96(13) . . ?
B111 Fe5 P97 91.96(11) . . ?
B111 Fe5 C185 158.84(15) . . ?
B111 Fe5 C186 119.16(15) . . ?
B111 Fe5 C183 113.12(14) . . ?
B111 Fe5 C184 150.72(15) . . ?
B111 Fe5 C187 99.00(14) . . ?
C175 Fe6 P118 101.28(10) . . ?
C175 Fe6 C174 40.06(13) . . ?
C176 Fe6 P118 129.65(10) . . ?
C176 Fe6 C175 39.86(14) . . ?
C176 Fe6 C174 66.91(13) . . ?
C176 Fe6 C173 66.48(13) . . ?
C176 Fe6 C177 39.54(13) . . ?
C174 Fe6 P118 105.54(10) . . ?
C173 Fe6 P118 138.65(10) . . ?
C173 Fe6 C175 66.69(12) . . ?
C173 Fe6 C174 39.54(13) . . ?
C177 Fe6 P118 168.03(9) . . ?
C177 Fe6 C175 66.90(13) . . ?
C177 Fe6 C174 66.96(13) . . ?
C177 Fe6 C173 39.88(13) . . ?
B132 Fe6 P118 92.61(12) . . ?
B132 Fe6 C175 158.09(15) . . ?
B132 Fe6 C176 118.61(15) . . ?
B132 Fe6 C174 150.14(15) . . ?
B132 Fe6 C173 112.75(15) . . ?
B132 Fe6 C177 98.17(14) . . ?
C6AA P13 Fe3 116.75(10) . . ?
C6AA P13 C0AA 101.01(13) . . ?
C6AA P13 C2BA 103.59(14) . . ?
C0AA P13 Fe3 115.51(10) . . ?
C0AA P13 C2BA 100.33(14) . . ?
C2BA P13 Fe3 117.10(11) . . ?
C35 P34 Fe4 117.30(10) . . ?
C35 P34 C41 102.87(14) . . ?
C8BA P34 Fe4 115.43(11) . . ?
C8BA P34 C35 101.58(14) . . ?
C8BA P34 C41 99.95(14) . . ?
C41 P34 Fe4 117.06(11) . . ?
C49 P55 Fe2 115.42(11) . . ?
C49 P55 C56 101.10(14) . . ?
C49 P55 C62 100.16(14) . . ?
C56 P55 Fe2 117.00(10) . . ?
C56 P55 C62 103.70(14) . . ?
C62 P55 Fe2 116.91(11) . . ?
C23 P1 Fe1 116.33(11) . . ?
C23 P1 C11 101.79(15) . . ?
C23 P1 C18 102.98(14) . . ?
C11 P1 Fe1 116.38(11) . . ?
C11 P1 C18 100.40(14) . . ?
C18 P1 Fe1 116.51(11) . . ?
C98 P97 Fe5 116.89(11) . . ?
C98 P97 C91 100.57(14) . . ?
C98 P97 C104 103.46(14) . . ?
C91 P97 Fe5 116.12(11) . . ?
C91 P97 C104 100.60(14) . . ?
C104 P97 Fe5 116.64(11) . . ?
C112 P118 Fe6 116.05(11) . . ?
C112 P118 C119 100.87(15) . . ?
C112 P118 C125 100.65(14) . . ?
C119 P118 Fe6 116.34(10) . . ?
C119 P118 C125 103.39(14) . . ?
C125 P118 Fe6 117.02(11) . . ?
C5AA N26 B27 129.1(3) . . ?
C33 N47 B48 129.8(3) . . ?
C96 N110 B111 130.0(3) . . ?
C50 N68 B69 129.9(3) . . ?
C12 N1 B1 130.3(3) . . ?
C113 N131 B132 130.4(3) . . ?
N1 C12 C11 124.4(3) . . ?
N1 C12 C13 117.2(3) . . ?
C11 C12 C13 118.5(3) . . ?
N26 C5AA C0AA 124.2(3) . . ?
N26 C5AA C4AA 117.5(3) . . ?
C0AA C5AA C4AA 118.3(3) . . ?
N110 C96 C91 124.5(3) . . ?
N110 C96 C95 117.9(3) . . ?
C95 C96 C91 117.6(3) . . ?
N47 C33 C8BA 124.1(3) . . ?
N47 C33 C32 117.7(3) . . ?
C8BA C33 C32 118.2(3) . . ?
N131 C113 C112 124.7(3) . . ?
N131 C113 C114 117.1(3) . . ?
C112 C113 C114 118.2(3) . . ?
C7AA C6AA P13 123.5(2) . . ?
C7AA C6AA C1BA 118.8(3) . . ?
C1BA C6AA P13 117.4(2) . . ?
N68 C50 C49 124.2(3) . . ?
N68 C50 C51 117.2(3) . . ?
C49 C50 C51 118.6(3) . . ?
C4 C5 Fe1 70.44(18) . . ?
C4 C5 C10 127.1(3) . . ?
C1 C5 Fe1 69.92(17) . . ?
C1 C5 C4 108.6(3) . . ?
C1 C5 C10 124.3(3) . . ?
C10 C5 Fe1 127.3(2) . . ?
C145 C146 Fe2 70.43(18) . . ?
C145 C146 C147 107.2(3) . . ?
C145 C146 C150 125.4(3) . . ?
C147 C146 Fe2 69.59(18) . . ?
C147 C146 C150 126.8(3) . . ?
C150 C146 Fe2 131.5(3) . . ?
C20 C19 C18 120.7(3) . . ?
C155 C156 Fe3 70.34(18) . . ?
C155 C156 C160 125.5(3) . . ?
C157 C156 Fe3 69.85(18) . . ?
C157 C156 C155 107.3(3) . . ?
C157 C156 C160 126.4(3) . . ?
C160 C156 Fe3 132.5(3) . . ?
C19 C20 C21 121.2(3) . . ?
C8AA C7AA C6AA 120.2(3) . . ?
C50 C49 P55 122.1(2) . . ?
C50 C49 C54 118.1(3) . . ?
C54 C49 P55 119.6(2) . . ?
C98 C99 C100 120.7(3) . . ?
C165 C166 Fe4 70.51(18) . . ?
C165 C166 C167 108.5(3) . . ?
C165 C166 C170 126.9(3) . . ?
C167 C166 Fe4 70.34(17) . . ?
C167 C166 C170 124.6(3) . . ?
C170 C166 Fe4 126.7(2) . . ?
C57 C56 P55 123.8(2) . . ?
C61 C56 P55 117.7(2) . . ?
C61 C56 C57 118.3(3) . . ?
C5AA C0AA P13 122.1(2) . . ?
C5AA C0AA C1AA 118.5(3) . . ?
C1AA C0AA P13 119.3(2) . . ?
C113 C112 P118 122.2(2) . . ?
C117 C112 P118 119.4(2) . . ?
C117 C112 C113 118.4(3) . . ?
C18 C17 C22 121.5(3) . . ?
C156 C155 Fe3 69.78(18) . . ?
C156 C155 C162 124.0(3) . . ?
C154 C155 Fe3 70.03(18) . . ?
C154 C155 C156 109.2(3) . . ?
C154 C155 C162 126.4(3) . . ?
C162 C155 Fe3 131.8(2) . . ?
C99 C98 P97 122.6(2) . . ?
C103 C98 P97 118.3(2) . . ?
C103 C98 C99 118.8(3) . . ?
C120 C119 P118 122.7(2) . . ?
C120 C119 C124 119.0(3) . . ?
C124 C119 P118 118.2(2) . . ?
C176 C175 Fe6 69.63(18) . . ?
C176 C175 C174 107.4(3) . . ?
C176 C175 C182 126.4(3) . . ?
C174 C175 Fe6 70.11(18) . . ?
C174 C175 C182 125.7(3) . . ?
C182 C175 Fe6 131.6(3) . . ?
C166 C165 Fe4 69.65(18) . . ?
C166 C165 C164 107.8(3) . . ?
C166 C165 C172 126.1(3) . . ?
C164 C165 Fe4 70.37(18) . . ?
C164 C165 C172 125.6(3) . . ?
C172 C165 Fe4 131.8(2) . . ?
C96 C91 P97 122.0(2) . . ?
C92 C91 P97 119.3(2) . . ?
C92 C91 C96 118.5(3) . . ?
C6BA C7BA C2BA 120.5(3) . . ?
C186 C185 Fe5 69.65(17) . . ?
C186 C185 C192 125.2(3) . . ?
C184 C185 Fe5 70.17(18) . . ?
C184 C185 C186 108.5(3) . . ?
C184 C185 C192 126.0(3) . . ?
C192 C185 Fe5 131.0(2) . . ?
C24 C23 P1 122.0(2) . . ?
C24 C23 C28 118.9(3) . . ?
C28 C23 P1 118.7(2) . . ?
C121 C120 C119 120.2(3) . . ?
C41 C42 C43 121.6(3) . . ?
C66 C67 C62 121.0(3) . . ?
C107 C108 C109 120.0(3) . . ?
C36 C35 P34 118.0(2) . . ?
C36 C35 C40 119.2(3) . . ?
C40 C35 P34 122.5(2) . . ?
C23 C24 C25 120.5(3) . . ?
C104 C105 C106 121.7(3) . . ?
C4 C3 Fe1 69.92(18) . . ?
C4 C3 C8 125.8(3) . . ?
C2 C3 Fe1 69.96(18) . . ?
C2 C3 C4 107.7(3) . . ?
C2 C3 C8 125.7(3) . . ?
C8 C3 Fe1 133.3(2) . . ?
C5 C4 Fe1 69.72(17) . . ?
C5 C4 C3 107.8(3) . . ?
C5 C4 C9 126.1(3) . . ?
C3 C4 Fe1 70.31(17) . . ?
C3 C4 C9 125.4(3) . . ?
C9 C4 Fe1 132.4(2) . . ?
C12 C11 P1 121.7(3) . . ?
C12 C11 C16 118.4(3) . . ?
C16 C11 P1 119.8(3) . . ?
C3AA C4AA C5AA 121.8(3) . . ?
C33 C8BA P34 121.9(2) . . ?
C29 C8BA P34 119.9(3) . . ?
C29 C8BA C33 118.0(3) . . ?
C58 C57 C56 120.7(3) . . ?
C41 C46 C45 120.4(3) . . ?
C93 C92 C91 122.4(3) . . ?
C146 C145 Fe2 70.14(18) . . ?
C146 C145 C144 109.2(3) . . ?
C146 C145 C152 124.6(3) . . ?
C144 C145 Fe2 70.05(18) . . ?
C144 C145 C152 125.8(3) . . ?
C152 C145 Fe2 131.1(2) . . ?
C127 C126 C125 121.1(3) . . ?
C185 C186 Fe5 70.32(18) . . ?
C185 C186 C190 127.7(3) . . ?
C187 C186 Fe5 70.06(18) . . ?
C187 C186 C185 107.3(3) . . ?
C187 C186 C190 124.8(3) . . ?
C190 C186 Fe5 128.5(2) . . ?
C175 C176 Fe6 70.51(19) . . ?
C175 C176 C180 127.1(3) . . ?
C177 C176 Fe6 70.29(18) . . ?
C177 C176 C175 108.8(3) . . ?
C177 C176 C180 124.0(3) . . ?
C180 C176 Fe6 128.3(2) . . ?
C108 C109 C104 121.3(3) . . ?
C2BA C3BA C4BA 121.3(3) . . ?
C128 C129 C130 120.6(3) . . ?
C28 C27 C26 120.7(3) . . ?
C145 C144 Fe2 70.42(18) . . ?
C145 C144 C143 107.5(3) . . ?
C145 C144 C149 126.1(3) . . ?
C143 C144 Fe2 70.13(18) . . ?
C143 C144 C149 125.9(3) . . ?
C149 C144 Fe2 130.9(2) . . ?
C53 C54 C49 122.2(3) . . ?
C125 C130 C129 121.0(3) . . ?
C115 C114 C113 121.9(3) . . ?
C30 C29 C8BA 122.6(3) . . ?
C184 C183 Fe5 70.23(19) . . ?
C184 C183 C188 126.2(3) . . ?
C187 C183 Fe5 70.18(18) . . ?
C187 C183 C184 108.5(3) . . ?
C187 C183 C188 125.2(3) . . ?
C188 C183 Fe5 127.3(2) . . ?
C21 C22 C17 119.8(3) . . ?
C185 C184 Fe5 70.21(18) . . ?
C185 C184 C183 107.4(3) . . ?
C185 C184 C189 126.3(3) . . ?
C183 C184 Fe5 69.80(18) . . ?
C183 C184 C189 125.6(3) . . ?
C189 C184 Fe5 132.7(2) . . ?
C94 C95 C96 122.5(3) . . ?
C25 C26 C27 119.9(3) . . ?
C102 C101 C100 120.7(3) . . ?
C27 C28 C23 120.2(3) . . ?
C116 C117 C112 123.0(3) . . ?
C2AA C1AA C0AA 122.1(3) . . ?
C102 C103 C98 120.9(3) . . ?
C8AA C9AA C0BA 119.6(3) . . ?
C175 C174 Fe6 69.83(18) . . ?
C175 C174 C179 126.0(3) . . ?
C173 C174 Fe6 70.00(18) . . ?
C173 C174 C175 107.5(3) . . ?
C173 C174 C179 125.9(3) . . ?
C179 C174 Fe6 132.3(2) . . ?
C19 C18 P1 123.8(3) . . ?
C17 C18 P1 118.6(2) . . ?
C17 C18 C19 117.5(3) . . ?
C37 C36 C35 120.1(3) . . ?
C39 C40 C35 120.2(3) . . ?
C121 C122 C123 120.1(3) . . ?
C124 C123 C122 120.2(3) . . ?
C165 C164 Fe4 69.79(18) . . ?
C165 C164 C169 125.5(3) . . ?
C163 C164 Fe4 69.84(18) . . ?
C163 C164 C165 107.7(3) . . ?
C163 C164 C169 126.0(3) . . ?
C169 C164 Fe4 133.4(2) . . ?
C15 C16 C11 122.6(3) . . ?
C44 C45 C46 120.2(3) . . ?
C39 C38 C37 119.8(3) . . ?
C64 C63 C62 122.2(3) . . ?
C107 C106 C105 119.0(3) . . ?
C31 C32 C33 122.0(3) . . ?
C126 C125 P118 118.3(3) . . ?
C130 C125 P118 123.6(3) . . ?
C130 C125 C126 118.0(3) . . ?
C105 C104 P97 118.5(2) . . ?
C105 C104 C109 117.8(3) . . ?
C109 C104 P97 123.7(3) . . ?
C123 C124 C119 120.7(3) . . ?
C42 C41 P34 118.7(2) . . ?
C42 C41 C46 118.5(3) . . ?
C46 C41 P34 122.8(3) . . ?
C5 C1 Fe1 70.32(18) . . ?
C5 C1 C2 107.4(3) . . ?
C5 C1 C6 127.0(3) . . ?
C2 C1 Fe1 70.44(18) . . ?
C2 C1 C6 125.4(3) . . ?
C6 C1 Fe1 129.0(2) . . ?
C155 C154 Fe3 70.48(18) . . ?
C155 C154 C153 107.3(3) . . ?
C155 C154 C159 125.6(3) . . ?
C153 C154 Fe3 69.33(18) . . ?
C153 C154 C159 126.5(3) . . ?
C159 C154 Fe3 131.8(2) . . ?
C174 C173 Fe6 70.46(19) . . ?
C174 C173 C177 108.6(3) . . ?
C174 C173 C178 126.5(3) . . ?
C177 C173 Fe6 69.76(18) . . ?
C177 C173 C178 124.9(3) . . ?
C178 C173 Fe6 127.2(2) . . ?
C0BA C1BA C6AA 120.4(3) . . ?
C128 C127 C126 120.2(3) . . ?
C114 C115 C116 120.2(3) . . ?
C58 C59 C60 120.0(3) . . ?
C52 C51 C50 121.3(3) . . ?
C14 C13 C12 121.8(3) . . ?
C32 C31 C30 119.8(3) . . ?
C51 C52 C53 120.8(3) . . ?
C101 C102 C103 119.5(3) . . ?
C4AA C3AA C2AA 120.1(3) . . ?
C44 C43 C42 119.1(4) . . ?
C7BA C2BA P13 123.9(3) . . ?
C3BA C2BA P13 118.3(2) . . ?
C3BA C2BA C7BA 117.7(3) . . ?
C67 C62 P55 124.0(3) . . ?
C63 C62 P55 118.9(2) . . ?
C63 C62 C67 116.9(3) . . ?
C101 C100 C99 119.4(3) . . ?
C146 C147 Fe2 70.22(19) . . ?
C146 C147 C151 126.1(3) . . ?
C143 C147 Fe2 70.68(19) . . ?
C143 C147 C146 108.4(3) . . ?
C143 C147 C151 125.5(4) . . ?
C151 C147 Fe2 126.9(2) . . ?
C164 C163 Fe4 70.92(19) . . ?
C164 C163 C167 109.5(3) . . ?
C164 C163 C168 124.3(3) . . ?
C167 C163 Fe4 70.24(18) . . ?
C167 C163 C168 126.2(3) . . ?
C168 C163 Fe4 128.0(2) . . ?
C117 C116 C115 118.2(3) . . ?
C176 C177 Fe6 70.17(19) . . ?
C176 C177 C173 107.7(3) . . ?
C176 C177 C181 126.8(3) . . ?
C173 C177 Fe6 70.35(19) . . ?
C173 C177 C181 125.3(3) . . ?
C181 C177 Fe6 129.1(2) . . ?
C5BA C6BA C7BA 120.5(4) . . ?
C1AA C2AA C3AA 119.2(3) . . ?
C60 C61 C56 120.7(3) . . ?
C186 C187 Fe5 69.94(19) . . ?
C186 C187 C191 125.5(3) . . ?
C183 C187 Fe5 70.26(19) . . ?
C183 C187 C186 108.2(3) . . ?
C183 C187 C191 126.2(3) . . ?
C191 C187 Fe5 128.6(2) . . ?
C3 C2 Fe1 70.47(19) . . ?
C3 C2 C1 108.5(3) . . ?
C3 C2 C7 124.8(3) . . ?
C1 C2 Fe1 69.46(18) . . ?
C1 C2 C7 126.7(3) . . ?
C7 C2 Fe1 127.1(2) . . ?
C144 C143 Fe2 69.69(18) . . ?
C144 C143 C148 126.4(3) . . ?
C147 C143 Fe2 69.66(19) . . ?
C147 C143 C144 107.5(3) . . ?
C147 C143 C148 126.0(3) . . ?
C148 C143 Fe2 125.6(2) . . ?
C122 C121 C120 119.7(3) . . ?
C13 C14 C15 120.0(3) . . ?
C65 C66 C67 120.7(4) . . ?
C26 C25 C24 119.8(3) . . ?
C54 C53 C52 118.7(3) . . ?
C166 C167 Fe4 69.56(18) . . ?
C166 C167 C171 126.5(3) . . ?
C163 C167 Fe4 69.83(18) . . ?
C163 C167 C166 106.5(3) . . ?
C163 C167 C171 126.9(3) . . ?
C171 C167 Fe4 128.7(2) . . ?
C29 C30 C31 119.2(3) . . ?
C95 C94 C93 119.9(3) . . ?
C16 C15 C14 118.8(3) . . ?
C61 C60 C59 120.2(3) . . ?
C59 C58 C57 120.1(3) . . ?
C92 C93 C94 119.0(3) . . ?
C1BA C0BA C9AA 120.2(3) . . ?
C9AA C8AA C7AA 120.7(3) . . ?
C36 C37 C38 120.2(3) . . ?
C154 C153 Fe3 70.42(18) . . ?
C154 C153 C158 126.1(4) . . ?
C157 C153 Fe3 70.24(19) . . ?
C157 C153 C154 108.1(3) . . ?
C157 C153 C158 125.8(3) . . ?
C158 C153 Fe3 126.3(2) . . ?
C38 C39 C40 120.5(3) . . ?
C5BA C4BA C3BA 120.1(4) . . ?
C4BA C5BA C6BA 119.8(3) . . ?
C156 C157 Fe3 70.15(19) . . ?
C156 C157 C153 108.0(3) . . ?
C156 C157 C161 126.6(4) . . ?
C153 C157 Fe3 69.57(19) . . ?
C153 C157 C161 125.3(4) . . ?
C161 C157 Fe3 126.9(2) . . ?
C65 C64 C63 120.1(4) . . ?
C64 C65 C66 119.1(4) . . ?
C45 C44 C43 120.2(3) . . ?
C108 C107 C106 120.2(3) . . ?
C22 C21 C20 119.3(3) . . ?
N26 B27 Fe3 129.9(2) . . ?
N68 B69 Fe2 128.7(3) . . ?
C129 C128 C127 119.1(3) . . ?
N47 B48 Fe4 129.1(3) . . ?
N110 B111 Fe5 129.7(3) . . ?
N1 B1 Fe1 128.9(2) . . ?
N131 B132 Fe6 128.4(3) . . ?

loop_
_geom_bond_atom_site_label_1
_geom_bond_atom_site_label_2
_geom_bond_distance
_geom_bond_site_symmetry_2
_geom_bond_publ_flag
Fe1 P1 2.1726(9) . ?
Fe1 C5 2.090(3) . ?
Fe1 C3 2.105(3) . ?
Fe1 C4 2.100(3) . ?
Fe1 C1 2.085(3) . ?
Fe1 C2 2.098(3) . ?
Fe1 B1 2.027(4) . ?
Fe2 P55 2.1674(9) . ?
Fe2 C146 2.093(3) . ?
Fe2 C145 2.097(3) . ?
Fe2 C144 2.092(3) . ?
Fe2 C147 2.084(3) . ?
Fe2 C143 2.098(3) . ?
Fe2 B69 2.022(4) . ?
Fe3 P13 2.1711(9) . ?
Fe3 C156 2.095(3) . ?
Fe3 C155 2.102(3) . ?
Fe3 C154 2.096(3) . ?
Fe3 C153 2.082(3) . ?
Fe3 C157 2.091(3) . ?
Fe3 B27 2.013(3) . ?
Fe4 P34 2.1700(9) . ?
Fe4 C166 2.083(3) . ?
Fe4 C165 2.094(3) . ?
Fe4 C164 2.102(3) . ?
Fe4 C163 2.088(3) . ?
Fe4 C167 2.093(3) . ?
Fe4 B48 2.027(4) . ?
Fe5 P97 2.1714(9) . ?
Fe5 C185 2.099(3) . ?
Fe5 C186 2.090(3) . ?
Fe5 C183 2.093(3) . ?
Fe5 C184 2.098(3) . ?
Fe5 C187 2.092(3) . ?
Fe5 B111 2.026(4) . ?
Fe6 P118 2.1742(9) . ?
Fe6 C175 2.096(3) . ?
Fe6 C176 2.084(3) . ?
Fe6 C174 2.099(3) . ?
Fe6 C173 2.093(3) . ?
Fe6 C177 2.085(3) . ?
Fe6 B132 2.028(4) . ?
P13 C6AA 1.833(3) . ?
P13 C0AA 1.840(3) . ?
P13 C2BA 1.845(3) . ?
P34 C35 1.841(3) . ?
P34 C8BA 1.835(3) . ?
P34 C41 1.856(3) . ?
P55 C49 1.837(3) . ?
P55 C56 1.837(3) . ?
P55 C62 1.842(3) . ?
P1 C23 1.829(3) . ?
P1 C11 1.833(3) . ?
P1 C18 1.848(3) . ?
P97 C98 1.835(3) . ?
P97 C91 1.839(3) . ?
P97 C104 1.855(3) . ?
P118 C112 1.838(3) . ?
P118 C119 1.839(3) . ?
P118 C125 1.855(3) . ?
N26 C5AA 1.385(4) . ?
N26 B27 1.457(4) . ?
N47 C33 1.377(4) . ?
N47 B48 1.459(4) . ?
N110 C96 1.376(5) . ?
N110 B111 1.455(5) . ?
N68 C50 1.385(4) . ?
N68 B69 1.463(4) . ?
N1 C12 1.389(5) . ?
N1 B1 1.461(5) . ?
N131 C113 1.381(4) . ?
N131 B132 1.474(5) . ?
C12 C11 1.403(4) . ?
C12 C13 1.418(4) . ?
C5AA C0AA 1.405(4) . ?
C5AA C4AA 1.418(4) . ?
C96 C91 1.418(4) . ?
C96 C95 1.416(5) . ?
C33 C8BA 1.413(4) . ?
C33 C32 1.416(4) . ?
C113 C112 1.408(4) . ?
C113 C114 1.415(4) . ?
C6AA C7AA 1.392(4) . ?
C6AA C1BA 1.395(4) . ?
C50 C49 1.405(4) . ?
C50 C51 1.408(4) . ?
C5 C4 1.427(5) . ?
C5 C1 1.420(5) . ?
C5 C10 1.494(5) . ?
C146 C145 1.413(5) . ?
C146 C147 1.435(5) . ?
C146 C150 1.504(5) . ?
C19 C20 1.375(5) . ?
C19 C18 1.402(5) . ?
C156 C155 1.431(5) . ?
C156 C157 1.431(5) . ?
C156 C160 1.498(5) . ?
C20 C21 1.377(5) . ?
C7AA C8AA 1.387(5) . ?
C49 C54 1.408(5) . ?
C99 C98 1.391(4) . ?
C99 C100 1.396(5) . ?
C166 C165 1.423(5) . ?
C166 C167 1.432(5) . ?
C166 C170 1.500(5) . ?
C56 C57 1.397(4) . ?
C56 C61 1.393(5) . ?
C0AA C1AA 1.405(5) . ?
C112 C117 1.395(5) . ?
C17 C22 1.397(5) . ?
C17 C18 1.387(4) . ?
C155 C154 1.418(5) . ?
C155 C162 1.501(4) . ?
C98 C103 1.391(5) . ?
C119 C120 1.393(4) . ?
C119 C124 1.394(4) . ?
C175 C176 1.425(5) . ?
C175 C174 1.437(5) . ?
C175 C182 1.494(5) . ?
C165 C164 1.429(5) . ?
C165 C172 1.505(5) . ?
C91 C92 1.401(5) . ?
C7BA C2BA 1.395(5) . ?
C7BA C6BA 1.393(5) . ?
C185 C186 1.434(5) . ?
C185 C184 1.423(5) . ?
C185 C192 1.513(4) . ?
C23 C24 1.397(4) . ?
C23 C28 1.396(4) . ?
C120 C121 1.393(5) . ?
C42 C41 1.382(5) . ?
C42 C43 1.393(5) . ?
C67 C62 1.399(5) . ?
C67 C66 1.381(5) . ?
C108 C109 1.385(5) . ?
C108 C107 1.376(5) . ?
C35 C36 1.390(5) . ?
C35 C40 1.396(4) . ?
C24 C25 1.400(5) . ?
C105 C106 1.402(5) . ?
C105 C104 1.381(4) . ?
C3 C4 1.430(5) . ?
C3 C2 1.423(5) . ?
C3 C8 1.498(5) . ?
C4 C9 1.497(4) . ?
C11 C16 1.404(5) . ?
C4AA C3AA 1.366(5) . ?
C8BA C29 1.401(5) . ?
C57 C58 1.387(5) . ?
C46 C45 1.396(5) . ?
C46 C41 1.385(5) . ?
C92 C93 1.378(5) . ?
C145 C144 1.417(5) . ?
C145 C152 1.501(4) . ?
C126 C125 1.390(5) . ?
C126 C127 1.389(5) . ?
C186 C187 1.430(5) . ?
C186 C190 1.487(5) . ?
C176 C177 1.410(5) . ?
C176 C180 1.499(5) . ?
C109 C104 1.398(5) . ?
C3BA C2BA 1.384(5) . ?
C3BA C4BA 1.393(5) . ?
C129 C130 1.390(5) . ?
C129 C128 1.378(5) . ?
C27 C26 1.388(5) . ?
C27 C28 1.383(5) . ?
C144 C143 1.439(5) . ?
C144 C149 1.497(5) . ?
C54 C53 1.380(5) . ?
C130 C125 1.388(5) . ?
C114 C115 1.373(5) . ?
C29 C30 1.385(5) . ?
C183 C184 1.432(5) . ?
C183 C187 1.416(5) . ?
C183 C188 1.500(5) . ?
C22 C21 1.377(5) . ?
C184 C189 1.501(5) . ?
C95 C94 1.359(5) . ?
C26 C25 1.378(5) . ?
C101 C102 1.382(5) . ?
C101 C100 1.383(5) . ?
C117 C116 1.389(5) . ?
C1AA C2AA 1.381(5) . ?
C103 C102 1.388(5) . ?
C9AA C0BA 1.388(5) . ?
C9AA C8AA 1.373(5) . ?
C174 C173 1.418(5) . ?
C174 C179 1.501(5) . ?
C36 C37 1.389(5) . ?
C40 C39 1.384(5) . ?
C122 C123 1.388(5) . ?
C122 C121 1.381(5) . ?
C123 C124 1.368(5) . ?
C164 C163 1.407(5) . ?
C164 C169 1.503(5) . ?
C16 C15 1.380(5) . ?
C45 C44 1.378(6) . ?
C38 C37 1.390(5) . ?
C38 C39 1.376(5) . ?
C63 C62 1.383(5) . ?
C63 C64 1.380(5) . ?
C106 C107 1.391(5) . ?
C32 C31 1.375(5) . ?
C1 C2 1.434(5) . ?
C1 C6 1.496(4) . ?
C154 C153 1.438(5) . ?
C154 C159 1.491(5) . ?
C173 C177 1.425(5) . ?
C173 C178 1.503(5) . ?
C1BA C0BA 1.386(5) . ?
C127 C128 1.387(6) . ?
C115 C116 1.393(5) . ?
C59 C60 1.384(5) . ?
C59 C58 1.374(5) . ?
C51 C52 1.368(5) . ?
C13 C14 1.370(5) . ?
C31 C30 1.384(5) . ?
C52 C53 1.382(5) . ?
C3AA C2AA 1.390(5) . ?
C43 C44 1.381(6) . ?
C147 C143 1.419(5) . ?
C147 C151 1.493(5) . ?
C163 C167 1.427(5) . ?
C163 C168 1.498(5) . ?
C177 C181 1.494(5) . ?
C6BA C5BA 1.370(6) . ?
C61 C60 1.381(5) . ?
C187 C191 1.503(5) . ?
C2 C7 1.500(5) . ?
C143 C148 1.478(5) . ?
C14 C15 1.397(5) . ?
C66 C65 1.380(6) . ?
C167 C171 1.487(5) . ?
C94 C93 1.398(5) . ?
C153 C157 1.434(5) . ?
C153 C158 1.490(5) . ?
C4BA C5BA 1.366(6) . ?
C157 C161 1.480(5) . ?
C64 C65 1.373(6) . ?
